data_4319659
loop_
_publ_author_name
'James E. Redman'
'Neil Feeder'
'Simon J. Teat'
'Jeremy K. M. Sanders'

_publ_contact_author
;
  Jeremy K. M. Sanders
  University Chemical Laboratory
  University of Cambridge
  Lensfield Road
  Cambridge, CB2 1EW
  UK
;
_publ_contact_author_email jkms@cam.ac.uk
_publ_contact_author_fax 44(1223)336017
_publ_contact_author_phone 44(1223)336411
_publ_section_title
;
 Rh(III) Porphyrins as Building Blocks for Porphyrin Coordination Arrays:
 From Dimers to Heterometallic Undecamers
;
_journal_name_full 'Inorganic Chemistry'
_journal_page_first 2486
_journal_page_last 2499
_journal_paper_doi 10.1021/ic001038f
_journal_volume 40
_journal_year 2001
_chemical_formula_moiety 'C192 H236 I2 N14 O4 Rh2 Sn'
_chemical_formula_sum 'C192 H236 I2 N14 O4 Rh2 Sn'
_chemical_formula_weight 3382.26
_chemical_name_systematic
; 
 ? 
;
_space_group_IT_number 2
_symmetry_cell_setting triclinic
_symmetry_space_group_name_Hall '-P 1'
_symmetry_space_group_name_H-M 'P -1'
_atom_sites_solution_hydrogens geom
_atom_sites_solution_primary direct
_atom_sites_solution_secondary difmap
_audit_creation_method SHELXL-97
_cell_angle_alpha 117.1100(10)
_cell_angle_beta 94.2950(10)
_cell_angle_gamma 109.7730(10)
_cell_formula_units_Z 1
_cell_length_a 16.6542(5)
_cell_length_b 17.7629(6)
_cell_length_c 17.8328(6)
_cell_measurement_reflns_used 27404
_cell_measurement_temperature 150(2)
_cell_measurement_theta_max 29.00
_cell_measurement_theta_min 3.07
_cell_volume 4250.5(2)
_computing_cell_refinement 'LSCELL (CLEGG, 1997)'
_computing_data_collection 'Bruker SMART'
_computing_data_reduction 'Bruker SAINT'
_computing_molecular_graphics 'XP (Sheldrick, 1996)'
_computing_publication_material 'SHELXL-97 (Sheldrick, 1997)'
_computing_structure_refinement 'SHELXL-97 (Sheldrick, 1997)'
_computing_structure_solution 'SHELXS-97 (Sheldrick, 1990)'
_diffrn_ambient_temperature 150(2)
_diffrn_detector_area_resol_mean 8.192
_diffrn_measured_fraction_theta_full 0.890
_diffrn_measured_fraction_theta_max 0.890
_diffrn_measurement_device_type 'Bruker SMART CCD'
_diffrn_measurement_method 'Thin slice, \w-scans'
_diffrn_radiation_monochromator 'Silicon 111'
_diffrn_radiation_source 'Daresbury SRS, Station 9.8'
_diffrn_radiation_type Synchrotron
_diffrn_radiation_wavelength 0.6923
_diffrn_reflns_av_R_equivalents 0.0316
_diffrn_reflns_av_sigmaI/netI 0.0580
_diffrn_reflns_limit_h_max 22
_diffrn_reflns_limit_h_min -22
_diffrn_reflns_limit_k_max 24
_diffrn_reflns_limit_k_min -24
_diffrn_reflns_limit_l_max 24
_diffrn_reflns_limit_l_min -24
_diffrn_reflns_number 42943
_diffrn_reflns_theta_full 29.35
_diffrn_reflns_theta_max 29.35
_diffrn_reflns_theta_min 2.02
_exptl_absorpt_coefficient_mu 0.760
_exptl_absorpt_correction_T_max 0.9924
_exptl_absorpt_correction_T_min 0.8753
_exptl_absorpt_correction_type multiscans
_exptl_crystal_colour red
_exptl_crystal_density_diffrn 1.321
_exptl_crystal_density_method 'not measured'
_exptl_crystal_description plate
_exptl_crystal_F_000 1764
_exptl_crystal_size_max 0.18
_exptl_crystal_size_mid 0.06
_exptl_crystal_size_min 0.01
_refine_diff_density_max 2.219
_refine_diff_density_min -1.370
_refine_diff_density_rms 0.123
_refine_ls_extinction_method none
_refine_ls_goodness_of_fit_ref 1.083
_refine_ls_hydrogen_treatment mixed
_refine_ls_matrix_type full
_refine_ls_number_parameters 822
_refine_ls_number_reflns 22479
_refine_ls_number_restraints 66
_refine_ls_restrained_S_all 1.095
_refine_ls_R_factor_all 0.0828
_refine_ls_R_factor_gt 0.0591
_refine_ls_shift/su_max 1.225
_refine_ls_shift/su_mean 0.026
_refine_ls_structure_factor_coef Fsqd
_refine_ls_weighting_details 'calc w=1/[\s^2^(Fo^2^)+(0.1185P)^2^+0.0000P] where P=(Fo^2^+2Fc^2^)/3'
_refine_ls_weighting_scheme calc
_refine_ls_wR_factor_gt 0.1788
_refine_ls_wR_factor_ref 0.1865
_reflns_number_gt 15983
_reflns_number_total 22479
_reflns_threshold_expression >2sigma(I)
_cod_data_source_file ic001038f_01.cif
_cod_data_source_block js0004
_cod_depositor_comments
;
The following automatic conversions were performed:

'_symmetry_cell_setting' value 'Triclinic' changed to 'triclinic'
according to the built-in table from CIF Core dictionary named
'cif_core.dic' version 2.4.1 from 2010-06-29.

Automatic conversion script
Id: cif_fix_values 1646 2011-03-28 12:23:43Z adriana 
;
_cod_database_code 4319659

loop_
_symmetry_equiv_pos_as_xyz
'x, y, z'
'-x, -y, -z'

loop_
_atom_site_label
_atom_site_type_symbol
_atom_site_fract_x
_atom_site_fract_y
_atom_site_fract_z
_atom_site_U_iso_or_equiv
_atom_site_adp_type
_atom_site_occupancy
_atom_site_symmetry_multiplicity
_atom_site_calc_flag
_atom_site_refinement_flags
_atom_site_disorder_assembly
_atom_site_disorder_group
I1 I 0.895456(17) 0.037901(19) 0.20101(2) 0.03821(9) Uani 1 1 d . . .
Rh1 Rh 0.799659(17) 0.131487(19) 0.261790(19) 0.02463(8) Uani 1 1 d . . .
Sn1 Sn 0.5000 0.5000 0.5000 0.02902(10) Uani 1 2 d S . .
N1 N 0.9028(2) 0.2481(2) 0.2826(2) 0.0291(7) Uani 1 1 d . . .
N2 N 0.8529(2) 0.1696(2) 0.3870(2) 0.0306(7) Uani 1 1 d . . .
N3 N 0.6966(2) 0.0153(2) 0.2415(2) 0.0293(7) Uani 1 1 d . . .
N4 N 0.7466(2) 0.0924(2) 0.1363(2) 0.0265(7) Uani 1 1 d . . .
N5 N 0.5486(2) 0.5137(2) 0.6188(2) 0.0333(8) Uani 1 1 d . . .
N6 N 0.6126(2) 0.6215(2) 0.5361(2) 0.0320(8) Uani 1 1 d . . .
N7 N 0.72065(19) 0.2057(2) 0.3072(2) 0.0242(6) Uani 1 1 d . . .
O1 O 0.4802(2) 0.3113(2) 0.3235(2) 0.0510(9) Uani 1 1 d . . .
O2 O 0.57675(18) 0.42356(19) 0.45255(19) 0.0336(6) Uani 1 1 d . . .
C1 C 0.8597(3) 0.2233(3) 0.1364(3) 0.0330(9) Uani 1 1 d . . .
H1 H 0.8761 0.2501 0.1013 0.040 Uiso 1 1 calc R . .
C2 C 0.9148(2) 0.2708(3) 0.2196(3) 0.0312(8) Uani 1 1 d . . .
C3 C 0.9972(3) 0.3524(3) 0.2517(3) 0.0345(9) Uani 1 1 d . B .
C4 C 1.0346(3) 0.3783(3) 0.3346(3) 0.0327(9) Uani 1 1 d . . .
C5 C 0.9753(2) 0.3115(3) 0.3540(3) 0.0293(8) Uani 1 1 d . . .
C6 C 0.9883(2) 0.3091(3) 0.4316(3) 0.0312(9) Uani 1 1 d . . .
C7 C 0.9315(2) 0.2431(3) 0.4469(3) 0.0309(8) Uani 1 1 d . . .
C8 C 0.9413(3) 0.2401(3) 0.5283(3) 0.0343(9) Uani 1 1 d . . .
C9 C 0.8675(3) 0.1662(3) 0.5145(3) 0.0385(10) Uani 1 1 d . D .
C10 C 0.8152(3) 0.1222(3) 0.4268(3) 0.0339(9) Uani 1 1 d . . .
C11 C 0.7363(3) 0.0413(3) 0.3885(3) 0.0377(9) Uani 1 1 d . . .
H11 H 0.7165 0.0173 0.4249 0.045 Uiso 1 1 calc R . .
C12 C 0.6844(3) -0.0071(3) 0.3039(3) 0.0326(9) Uani 1 1 d . . .
C13 C 0.6072(3) -0.0953(3) 0.2687(3) 0.0353(9) Uani 1 1 d . . .
C14 C 0.5734(3) -0.1252(3) 0.1844(3) 0.0378(10) Uani 1 1 d . . .
C15 C 0.6300(2) -0.0546(3) 0.1662(3) 0.0314(8) Uani 1 1 d . . .
C16 C 0.6203(2) -0.0567(3) 0.0871(3) 0.0308(8) Uani 1 1 d . . .
C17 C 0.6749(2) 0.0137(2) 0.0729(2) 0.0274(8) Uani 1 1 d . . .
C18 C 0.6650(3) 0.0149(3) -0.0078(3) 0.0313(8) Uani 1 1 d . . .
C19 C 0.7325(3) 0.0943(3) 0.0075(3) 0.0339(9) Uani 1 1 d . . .
C20 C 0.7829(3) 0.1411(3) 0.0972(3) 0.0310(8) Uani 1 1 d . . .
C21 C 1.1220(3) 0.4602(3) 0.3904(3) 0.0414(10) Uani 1 1 d . . .
H21A H 1.1655 0.4382 0.4018 0.062 Uiso 1 1 calc R . .
H21B H 1.1147 0.5020 0.4461 0.062 Uiso 1 1 calc R . .
H21C H 1.1429 0.4937 0.3598 0.062 Uiso 1 1 calc R . .
C22 C 1.0149(3) 0.3016(3) 0.6117(3) 0.0439(11) Uani 1 1 d . . .
H22A H 1.0087 0.2721 0.6472 0.066 Uiso 1 1 calc R . .
H22B H 1.0121 0.3620 0.6445 0.066 Uiso 1 1 calc R . .
H22C H 1.0721 0.3110 0.5980 0.066 Uiso 1 1 calc R . .
C23 C 0.4912(4) -0.2137(4) 0.1244(4) 0.0602(16) Uani 1 1 d . . .
H23A H 0.4705 -0.2472 0.1552 0.090 Uiso 1 1 calc R . .
H23B H 0.5051 -0.2531 0.0721 0.090 Uiso 1 1 calc R . .
H23C H 0.4446 -0.1982 0.1071 0.090 Uiso 1 1 calc R . .
C24 C 0.5948(3) -0.0527(3) -0.0940(3) 0.0402(10) Uani 1 1 d . . .
H24A H 0.6036 -0.0278 -0.1333 0.060 Uiso 1 1 calc R . .
H24B H 0.5360 -0.0616 -0.0842 0.060 Uiso 1 1 calc R . .
H24C H 0.5992 -0.1126 -0.1206 0.060 Uiso 1 1 calc R . .
C25 C 1.0321(3) 0.3964(3) 0.1991(3) 0.0469(5) Uiso 1 1 d D . .
H25A H 1.0978 0.4250 0.2183 0.056 Uiso 1 1 calc R A 1
H25B H 1.0134 0.3470 0.1367 0.056 Uiso 1 1 calc R A 1
C26 C 1.0014(4) 0.4696(4) 0.2072(4) 0.0653(6) Uiso 0.50 1 d PD B 1
H26A H 0.9359 0.4399 0.1852 0.078 Uiso 0.50 1 calc PR B 1
H26B H 1.0171 0.5168 0.2701 0.078 Uiso 0.50 1 calc PR B 1
C27 C 1.0380(7) 0.5185(8) 0.1601(9) 0.0730(8) Uiso 0.50 1 d PD B 1
H27A H 1.0184 0.5694 0.1773 0.088 Uiso 0.50 1 calc PR B 1
H27B H 1.0085 0.4738 0.0968 0.088 Uiso 0.50 1 calc PR B 1
C28 C 1.1356(6) 0.5600(10) 0.1697(9) 0.0769(10) Uiso 0.50 1 d PD B 1
H28A H 1.1580 0.5113 0.1542 0.092 Uiso 0.50 1 calc PR B 1
H28B H 1.1670 0.6096 0.2314 0.092 Uiso 0.50 1 calc PR B 1
C29 C 1.1549(7) 0.6010(10) 0.1102(9) 0.0834(10) Uiso 0.50 1 d PD B 1
H29A H 1.1325 0.5487 0.0488 0.100 Uiso 0.50 1 calc PR B 1
H29B H 1.1201 0.6381 0.1169 0.100 Uiso 0.50 1 calc PR B 1
C30 C 1.2485(8) 0.6606(11) 0.1249(11) 0.0936(12) Uiso 0.50 1 d PD B 1
H30A H 1.2826 0.6837 0.1840 0.140 Uiso 0.50 1 calc PR B 1
H30B H 1.2515 0.7135 0.1187 0.140 Uiso 0.50 1 calc PR B 1
H30C H 1.2734 0.6242 0.0816 0.140 Uiso 0.50 1 calc PR B 1
C26' C 1.0014(4) 0.4696(4) 0.2072(4) 0.0653(6) Uiso 0.50 1 d PD B 2
H26C H 0.9483 0.4607 0.2295 0.078 Uiso 0.50 1 calc PR B 2
H26D H 1.0485 0.5314 0.2518 0.078 Uiso 0.50 1 calc PR B 2
C27' C 0.9789(8) 0.4716(9) 0.1255(7) 0.0730(8) Uiso 0.50 1 d PD B 2
H27C H 0.9434 0.4069 0.0768 0.088 Uiso 0.50 1 calc PR B 2
H27D H 1.0347 0.4964 0.1114 0.088 Uiso 0.50 1 calc PR B 2
C28' C 0.9278(7) 0.5294(9) 0.1302(9) 0.0769(10) Uiso 0.50 1 d PD B 2
H28C H 0.9636 0.5944 0.1784 0.092 Uiso 0.50 1 calc PR B 2
H28D H 0.9202 0.5299 0.0749 0.092 Uiso 0.50 1 calc PR B 2
C29' C 0.8388(8) 0.4954(10) 0.1447(11) 0.0834(10) Uiso 0.50 1 d PD B 2
H29C H 0.8467 0.5091 0.2058 0.100 Uiso 0.50 1 calc PR B 2
H29D H 0.8082 0.4269 0.1055 0.100 Uiso 0.50 1 calc PR B 2
C30' C 0.7803(9) 0.5391(12) 0.1279(12) 0.0936(12) Uiso 0.50 1 d PD B 2
H30D H 0.7826 0.5899 0.1838 0.140 Uiso 0.50 1 calc PR B 2
H30E H 0.7190 0.4917 0.0987 0.140 Uiso 0.50 1 calc PR B 2
H30F H 0.8017 0.5637 0.0905 0.140 Uiso 0.50 1 calc PR B 2
C31 C 0.8431(3) 0.1344(4) 0.5780(3) 0.0469(5) Uiso 1 1 d D . .
H31A H 0.8981 0.1512 0.6190 0.056 Uiso 1 1 calc R C 1
H31B H 0.8106 0.0657 0.5452 0.056 Uiso 1 1 calc R C 1
C32 C 0.7867(4) 0.1764(4) 0.6299(4) 0.0653(6) Uiso 0.50 1 d PD D 1
H32A H 0.8231 0.2434 0.6722 0.078 Uiso 0.50 1 calc PR D 1
H32B H 0.7378 0.1708 0.5897 0.078 Uiso 0.50 1 calc PR D 1
C33 C 0.7487(7) 0.1291(7) 0.6783(7) 0.0730(8) Uiso 0.50 1 d PD D 1
H33A H 0.7236 0.1676 0.7206 0.088 Uiso 0.50 1 calc PR D 1
H33B H 0.7983 0.1295 0.7130 0.088 Uiso 0.50 1 calc PR D 1
C34 C 0.6786(8) 0.0312(7) 0.6267(8) 0.0769(10) Uiso 0.50 1 d PD D 1
H34A H 0.7013 -0.0091 0.5830 0.092 Uiso 0.50 1 calc PR D 1
H34B H 0.6259 0.0292 0.5950 0.092 Uiso 0.50 1 calc PR D 1
C35 C 0.6526(10) -0.0050(8) 0.6890(8) 0.0834(10) Uiso 0.50 1 d PD D 1
H35A H 0.7069 0.0013 0.7227 0.100 Uiso 0.50 1 calc PR D 1
H35B H 0.6291 0.0354 0.7313 0.100 Uiso 0.50 1 calc PR D 1
C36 C 0.5864(12) -0.1025(9) 0.6467(11) 0.0936(12) Uiso 0.50 1 d PD D 1
H36A H 0.5514 -0.1210 0.5896 0.140 Uiso 0.50 1 calc PR D 1
H36B H 0.5470 -0.1083 0.6838 0.140 Uiso 0.50 1 calc PR D 1
H36C H 0.6168 -0.1432 0.6384 0.140 Uiso 0.50 1 calc PR D 1
C32' C 0.7867(4) 0.1764(4) 0.6299(4) 0.0653(6) Uiso 0.50 1 d PD D 2
H32C H 0.7245 0.1416 0.5930 0.078 Uiso 0.50 1 calc PR D 2
H32D H 0.8068 0.2415 0.6434 0.078 Uiso 0.50 1 calc PR D 2
C33' C 0.7886(9) 0.1760(8) 0.7152(6) 0.0730(8) Uiso 0.50 1 d PD D 2
H33C H 0.8512 0.2056 0.7496 0.088 Uiso 0.50 1 calc PR D 2
H33D H 0.7633 0.1105 0.7011 0.088 Uiso 0.50 1 calc PR D 2
C34' C 0.7385(8) 0.2257(7) 0.7723(7) 0.0769(10) Uiso 0.50 1 d PD D 2
H34C H 0.6785 0.2029 0.7354 0.092 Uiso 0.50 1 calc PR D 2
H34D H 0.7312 0.2082 0.8176 0.092 Uiso 0.50 1 calc PR D 2
C35' C 0.7813(9) 0.3293(7) 0.8168(10) 0.0834(10) Uiso 0.50 1 d PD D 2
H35C H 0.7874 0.3471 0.7717 0.100 Uiso 0.50 1 calc PR D 2
H35D H 0.8417 0.3523 0.8530 0.100 Uiso 0.50 1 calc PR D 2
C36' C 0.7302(11) 0.3779(9) 0.8756(10) 0.0936(12) Uiso 0.50 1 d PD D 2
H36D H 0.6671 0.3355 0.8542 0.140 Uiso 0.50 1 calc PR D 2
H36E H 0.7378 0.4343 0.8742 0.140 Uiso 0.50 1 calc PR D 2
H36F H 0.7533 0.3946 0.9359 0.140 Uiso 0.50 1 calc PR D 2
C37 C 0.5739(3) -0.1393(4) 0.3210(3) 0.0469(5) Uiso 1 1 d D F .
H37A H 0.6251 -0.1302 0.3613 0.056 Uiso 1 1 calc R . .
H37B H 0.5390 -0.2071 0.2809 0.056 Uiso 1 1 calc R . .
C38 C 0.5162(4) -0.0984(4) 0.3741(4) 0.0653(6) Uiso 1 1 d D . .
H38A H 0.4632 -0.1108 0.3334 0.078 Uiso 1 1 calc R E 1
H38B H 0.5500 -0.0300 0.4114 0.078 Uiso 1 1 calc R E 1
C39 C 0.4858(4) -0.1384(4) 0.4324(4) 0.0730(8) Uiso 0.50 1 d PD F 1
H39A H 0.4658 -0.0972 0.4786 0.088 Uiso 0.50 1 calc PR F 1
H39B H 0.5353 -0.1437 0.4610 0.088 Uiso 0.50 1 calc PR F 1
C40 C 0.4088(8) -0.2353(7) 0.3730(7) 0.0769(10) Uiso 0.50 1 d PD F 1
H40A H 0.3588 -0.2292 0.3463 0.092 Uiso 0.50 1 calc PR F 1
H40B H 0.4284 -0.2750 0.3252 0.092 Uiso 0.50 1 calc PR F 1
C41 C 0.3786(8) -0.2800(8) 0.4271(8) 0.0834(10) Uiso 0.50 1 d PD F 1
H41A H 0.4285 -0.2876 0.4519 0.100 Uiso 0.50 1 calc PR F 1
H41B H 0.3623 -0.2380 0.4766 0.100 Uiso 0.50 1 calc PR F 1
C42 C 0.3005(9) -0.3736(8) 0.3743(10) 0.0936(12) Uiso 0.50 1 d PD F 1
H42A H 0.2532 -0.3745 0.4039 0.140 Uiso 0.50 1 calc PR F 1
H42B H 0.3188 -0.4224 0.3688 0.140 Uiso 0.50 1 calc PR F 1
H42C H 0.2786 -0.3849 0.3160 0.140 Uiso 0.50 1 calc PR F 1
C39' C 0.4858(4) -0.1384(4) 0.4324(4) 0.0730(8) Uiso 0.50 1 d PD F 2
H39C H 0.4311 -0.1310 0.4449 0.088 Uiso 0.50 1 calc PR F 2
H39D H 0.4709 -0.2060 0.4000 0.088 Uiso 0.50 1 calc PR F 2
C40' C 0.5547(8) -0.0925(9) 0.5188(6) 0.0769(10) Uiso 0.50 1 d PD F 2
H40C H 0.6093 -0.0998 0.5060 0.092 Uiso 0.50 1 calc PR F 2
H40D H 0.5697 -0.0249 0.5509 0.092 Uiso 0.50 1 calc PR F 2
C41' C 0.5266(9) -0.1306(10) 0.5781(7) 0.0834(10) Uiso 0.50 1 d PD F 2
H41C H 0.5200 -0.1958 0.5500 0.100 Uiso 0.50 1 calc PR F 2
H41D H 0.4681 -0.1310 0.5851 0.100 Uiso 0.50 1 calc PR F 2
C42' C 0.5931(12) -0.0736(12) 0.6683(7) 0.0936(12) Uiso 0.50 1 d PD F 2
H42D H 0.6521 -0.0693 0.6616 0.140 Uiso 0.50 1 calc PR F 2
H42E H 0.5749 -0.1040 0.7021 0.140 Uiso 0.50 1 calc PR F 2
H42F H 0.5950 -0.0109 0.6991 0.140 Uiso 0.50 1 calc PR F 2
C43 C 0.7518(3) 0.1253(4) -0.0567(3) 0.0469(5) Uiso 1 1 d . . .
H43A H 0.7904 0.1930 -0.0244 0.056 Uiso 1 1 calc R . .
H43B H 0.6956 0.1151 -0.0908 0.056 Uiso 1 1 calc R . .
C44 C 0.7977(4) 0.0732(5) -0.1205(4) 0.0653(6) Uiso 1 1 d . . .
H44A H 0.7668 0.0059 -0.1417 0.078 Uiso 1 1 calc R . .
H44B H 0.7910 0.0809 -0.1719 0.078 Uiso 1 1 calc R . .
C45 C 0.8929(5) 0.1046(5) -0.0826(5) 0.0730(8) Uiso 1 1 d . . .
H45A H 0.9122 0.0565 -0.1204 0.088 Uiso 1 1 calc R . .
H45B H 0.9013 0.1107 -0.0243 0.088 Uiso 1 1 calc R . .
C47 C 1.0492(5) 0.2276(5) -0.0409(5) 0.0769(10) Uiso 1 1 d . . .
H47A H 1.0668 0.1791 -0.0810 0.092 Uiso 1 1 calc R . .
H47B H 1.0628 0.2352 0.0178 0.092 Uiso 1 1 calc R . .
C46 C 0.9513(5) 0.1968(6) -0.0731(5) 0.0834(10) Uiso 1 1 d . . .
H46A H 0.9390 0.1919 -0.1307 0.100 Uiso 1 1 calc R . .
H46B H 0.9346 0.2455 -0.0320 0.100 Uiso 1 1 calc R . .
C48 C 1.1017(6) 0.3182(6) -0.0357(6) 0.0936(12) Uiso 1 1 d . . .
H48A H 1.0822 0.3135 -0.0915 0.140 Uiso 1 1 calc R . .
H48B H 1.1649 0.3316 -0.0237 0.140 Uiso 1 1 calc R . .
H48C H 1.0923 0.3686 0.0115 0.140 Uiso 1 1 calc R . .
C49 C 1.0703(2) 0.3842(3) 0.5039(3) 0.0319(9) Uani 1 1 d . . .
C50 C 1.1485(3) 0.3720(3) 0.5093(3) 0.0418(11) Uani 1 1 d . . .
H50 H 1.1511 0.3171 0.4655 0.050 Uiso 1 1 calc R . .
C52 C 1.2191(3) 0.5196(3) 0.6424(3) 0.0490(12) Uani 1 1 d . . .
H52 H 1.2698 0.5656 0.6906 0.059 Uiso 1 1 calc R . .
C51 C 1.2225(3) 0.4406(4) 0.5791(4) 0.0502(13) Uani 1 1 d . . .
H51 H 1.2760 0.4326 0.5830 0.060 Uiso 1 1 calc R . .
C53 C 1.1426(3) 0.5330(3) 0.6368(3) 0.0478(12) Uani 1 1 d . . .
H53 H 1.1407 0.5882 0.6807 0.057 Uiso 1 1 calc R . .
C54 C 1.0683(3) 0.4654(3) 0.5667(3) 0.0379(10) Uani 1 1 d . . .
H54 H 1.0159 0.4752 0.5620 0.046 Uiso 1 1 calc R . .
C55 C 0.5494(3) -0.1425(3) 0.0098(3) 0.0337(9) Uani 1 1 d . . .
C56 C 0.4637(3) -0.1519(3) -0.0110(3) 0.0434(11) Uani 1 1 d . . .
H56 H 0.4488 -0.1021 0.0243 0.052 Uiso 1 1 calc R . .
C57 C 0.3990(4) -0.2323(4) -0.0823(4) 0.0618(16) Uani 1 1 d . . .
H57 H 0.3399 -0.2387 -0.0954 0.074 Uiso 1 1 calc R . .
C58 C 0.4221(4) -0.3024(3) -0.1337(4) 0.0621(16) Uani 1 1 d . . .
H58 H 0.3781 -0.3581 -0.1825 0.075 Uiso 1 1 calc R . .
C59 C 0.5078(4) -0.2941(3) -0.1162(3) 0.0533(13) Uani 1 1 d . . .
H59 H 0.5230 -0.3427 -0.1536 0.064 Uiso 1 1 calc R . .
C60 C 0.5712(3) -0.2142(3) -0.0439(3) 0.0404(10) Uani 1 1 d . . .
H60 H 0.6301 -0.2083 -0.0308 0.048 Uiso 1 1 calc R . .
C61 C 0.4301(3) 0.3707(3) 0.5941(3) 0.0392(10) Uani 1 1 d . . .
H61 H 0.4104 0.3340 0.6202 0.047 Uiso 1 1 calc R . .
C62 C 0.5079(3) 0.4507(3) 0.6436(3) 0.0374(10) Uani 1 1 d . . .
C63 C 0.5601(3) 0.4784(3) 0.7272(3) 0.0434(11) Uani 1 1 d . H .
C64 C 0.6339(3) 0.5593(3) 0.7522(3) 0.0399(10) Uani 1 1 d . . .
C65 C 0.6264(2) 0.5826(3) 0.6845(3) 0.0336(9) Uani 1 1 d . . .
C66 C 0.6847(2) 0.6603(3) 0.6831(3) 0.0331(9) Uani 1 1 d . . .
C67 C 0.6776(2) 0.6793(3) 0.6153(3) 0.0330(9) Uani 1 1 d . . .
C68 C 0.7334(3) 0.7623(3) 0.6141(3) 0.0377(10) Uani 1 1 d . . .
C69 C 0.7005(3) 0.7518(3) 0.5352(3) 0.0363(10) Uani 1 1 d . . .
C70 C 0.6232(3) 0.6635(3) 0.4875(3) 0.0357(10) Uani 1 1 d . . .
C71 C 0.7072(3) 0.6079(4) 0.8350(4) 0.0519(13) Uani 1 1 d . . .
H71A H 0.7091 0.6691 0.8751 0.078 Uiso 1 1 calc R . .
H71B H 0.7641 0.6158 0.8207 0.078 Uiso 1 1 calc R . .
H71C H 0.6962 0.5704 0.8629 0.078 Uiso 1 1 calc R . .
C72 C 0.8131(3) 0.8470(3) 0.6829(3) 0.0485(12) Uani 1 1 d . . .
H72A H 0.8263 0.8967 0.6692 0.073 Uiso 1 1 calc R . .
H72B H 0.8641 0.8315 0.6842 0.073 Uiso 1 1 calc R . .
H72C H 0.8009 0.8682 0.7402 0.073 Uiso 1 1 calc R . .
C73 C 0.5351(3) 0.4295(4) 0.7781(3) 0.0469(5) Uiso 1 1 d D . .
H73A H 0.4946 0.3633 0.7367 0.056 Uiso 1 1 calc R G 1
H73B H 0.5892 0.4314 0.8074 0.056 Uiso 1 1 calc R G 1
C74 C 0.4911(4) 0.4719(4) 0.8454(4) 0.0653(6) Uiso 0.50 1 d PD H 1
H74A H 0.5258 0.5403 0.8796 0.078 Uiso 0.50 1 calc PR H 1
H74B H 0.4903 0.4484 0.8862 0.078 Uiso 0.50 1 calc PR H 1
C75 C 0.3973(6) 0.4497(10) 0.8045(7) 0.0730(8) Uiso 0.50 1 d PD H 1
H75A H 0.3992 0.4758 0.7658 0.088 Uiso 0.50 1 calc PR H 1
H75B H 0.3645 0.3811 0.7673 0.088 Uiso 0.50 1 calc PR H 1
C76 C 0.3468(6) 0.4854(10) 0.8676(8) 0.0769(10) Uiso 0.50 1 d PD H 1
H76A H 0.3824 0.5529 0.9088 0.092 Uiso 0.50 1 calc PR H 1
H76B H 0.3393 0.4542 0.9023 0.092 Uiso 0.50 1 calc PR H 1
C77 C 0.2557(7) 0.4708(11) 0.8255(8) 0.0834(10) Uiso 0.50 1 d PD H 1
H77A H 0.2143 0.4042 0.7970 0.100 Uiso 0.50 1 calc PR H 1
H77B H 0.2600 0.4880 0.7799 0.100 Uiso 0.50 1 calc PR H 1
C78 C 0.2197(10) 0.5316(12) 0.8963(10) 0.0936(12) Uiso 0.50 1 d PD H 1
H78A H 0.2500 0.5478 0.9543 0.140 Uiso 0.50 1 calc PR H 1
H78B H 0.1558 0.4966 0.8840 0.140 Uiso 0.50 1 calc PR H 1
H78C H 0.2306 0.5888 0.8950 0.140 Uiso 0.50 1 calc PR H 1
C74' C 0.4911(4) 0.4719(4) 0.8454(4) 0.0653(6) Uiso 0.50 1 d PD H 2
H74C H 0.4381 0.4699 0.8139 0.078 Uiso 0.50 1 calc PR H 2
H74D H 0.5321 0.5385 0.8836 0.078 Uiso 0.50 1 calc PR H 2
C75' C 0.4614(7) 0.4365(7) 0.9046(6) 0.0730(8) Uiso 0.50 1 d PD H 2
H75C H 0.4504 0.4848 0.9537 0.088 Uiso 0.50 1 calc PR H 2
H75D H 0.5104 0.4280 0.9297 0.088 Uiso 0.50 1 calc PR H 2
C76' C 0.3792(8) 0.3464(8) 0.8624(8) 0.0769(10) Uiso 0.50 1 d PD H 2
H76C H 0.3917 0.2963 0.8173 0.092 Uiso 0.50 1 calc PR H 2
H76D H 0.3313 0.3526 0.8327 0.092 Uiso 0.50 1 calc PR H 2
C77' C 0.3462(8) 0.3174(8) 0.9289(8) 0.0834(10) Uiso 0.50 1 d PD H 2
H77C H 0.3929 0.3102 0.9593 0.100 Uiso 0.50 1 calc PR H 2
H77D H 0.3305 0.3650 0.9732 0.100 Uiso 0.50 1 calc PR H 2
C78' C 0.2641(9) 0.2241(9) 0.8746(10) 0.0936(12) Uiso 0.50 1 d PD H 2
H78D H 0.2327 0.2226 0.8249 0.140 Uiso 0.50 1 calc PR H 2
H78E H 0.2247 0.2172 0.9114 0.140 Uiso 0.50 1 calc PR H 2
H78F H 0.2827 0.1729 0.8528 0.140 Uiso 0.50 1 calc PR H 2
C79 C 0.7352(3) 0.8184(4) 0.5041(3) 0.0469(5) Uiso 1 1 d . . .
H79A H 0.7584 0.8826 0.5550 0.056 Uiso 1 1 calc R . .
H79B H 0.6850 0.8101 0.4631 0.056 Uiso 1 1 calc R . .
C80 C 0.8069(4) 0.8086(5) 0.4590(4) 0.0653(6) Uiso 1 1 d . . .
H80A H 0.7844 0.7447 0.4077 0.078 Uiso 1 1 calc R . .
H80B H 0.8581 0.8181 0.4997 0.078 Uiso 1 1 calc R . .
C81 C 0.8374(5) 0.8791(5) 0.4289(5) 0.0730(8) Uiso 1 1 d . . .
H81A H 0.8594 0.9428 0.4804 0.088 Uiso 1 1 calc R . .
H81B H 0.7860 0.8694 0.3884 0.088 Uiso 1 1 calc R . .
C82 C 0.9110(5) 0.8714(5) 0.3827(5) 0.0769(10) Uiso 1 1 d . . .
H82A H 0.8890 0.8084 0.3302 0.092 Uiso 1 1 calc R . .
H82B H 0.9624 0.8803 0.4226 0.092 Uiso 1 1 calc R . .
C83 C 0.9411(5) 0.9459(6) 0.3550(5) 0.0834(10) Uiso 1 1 d . . .
H83A H 0.8887 0.9408 0.3196 0.100 Uiso 1 1 calc R . .
H83B H 0.9682 1.0089 0.4080 0.100 Uiso 1 1 calc R . .
C84 C 1.0086(6) 0.9325(6) 0.3014(6) 0.0936(12) Uiso 1 1 d . . .
H84A H 1.0620 0.9414 0.3377 0.140 Uiso 1 1 calc R . .
H84B H 1.0243 0.9781 0.2824 0.140 Uiso 1 1 calc R . .
H84C H 0.9824 0.8694 0.2499 0.140 Uiso 1 1 calc R . .
C85 C 0.7550(2) 0.7356(3) 0.7671(3) 0.0353(9) Uani 1 1 d . . .
C86 C 0.8428(3) 0.7478(3) 0.7800(3) 0.0432(11) Uani 1 1 d . . .
H86 H 0.8601 0.7071 0.7347 0.052 Uiso 1 1 calc R . .
C87 C 0.9054(3) 0.8186(4) 0.8583(3) 0.0490(13) Uani 1 1 d . . .
H87 H 0.9653 0.8265 0.8663 0.059 Uiso 1 1 calc R . .
C88 C 0.8812(3) 0.8774(3) 0.9246(3) 0.0467(12) Uani 1 1 d . . .
H88 H 0.9239 0.9247 0.9790 0.056 Uiso 1 1 calc R . .
C89 C 0.7938(3) 0.8675(3) 0.9120(3) 0.0466(12) Uani 1 1 d . . .
H89 H 0.7772 0.9094 0.9570 0.056 Uiso 1 1 calc R . .
C90 C 0.7309(3) 0.7962(3) 0.8331(3) 0.0402(10) Uani 1 1 d . . .
H90 H 0.6712 0.7891 0.8245 0.048 Uiso 1 1 calc R . .
C91 C 0.5488(2) 0.3469(3) 0.3777(3) 0.0320(9) Uani 1 1 d . . .
C92 C 0.6117(2) 0.2986(3) 0.3585(3) 0.0295(8) Uani 1 1 d . . .
C93 C 0.5860(3) 0.2188(3) 0.2780(3) 0.0350(9) Uani 1 1 d . . .
H93 H 0.5305 0.1949 0.2379 0.042 Uiso 1 1 calc R . .
C94 C 0.6407(3) 0.1740(3) 0.2558(3) 0.0348(9) Uani 1 1 d . . .
H94 H 0.6206 0.1176 0.2010 0.042 Uiso 1 1 calc R . .
C95 C 0.7445(3) 0.2811(3) 0.3867(3) 0.0398(11) Uani 1 1 d . . .
H95 H 0.7995 0.3025 0.4262 0.048 Uiso 1 1 calc R . .
C96 C 0.6917(3) 0.3293(3) 0.4137(3) 0.0403(11) Uani 1 1 d . . .
H96 H 0.7113 0.3834 0.4703 0.048 Uiso 1 1 calc R . .

loop_
_atom_site_aniso_label
_atom_site_aniso_U_11
_atom_site_aniso_U_22
_atom_site_aniso_U_33
_atom_site_aniso_U_23
_atom_site_aniso_U_13
_atom_site_aniso_U_12
I1 0.02936(14) 0.03180(15) 0.04744(17) 0.01171(12) 0.01128(11) 0.01841(11)
Rh1 0.01757(13) 0.01754(13) 0.02874(15) 0.00549(11) 0.00434(10) 0.00599(10)
Sn1 0.01974(16) 0.01871(17) 0.0333(2) 0.00199(14) 0.00919(14) 0.00721(13)
N1 0.0183(13) 0.0225(15) 0.0353(17) 0.0081(13) 0.0064(13) 0.0063(12)
N2 0.0221(14) 0.0210(15) 0.0355(18) 0.0072(14) 0.0040(13) 0.0060(12)
N3 0.0233(14) 0.0200(15) 0.0338(17) 0.0087(13) 0.0040(13) 0.0055(12)
N4 0.0219(14) 0.0191(14) 0.0289(16) 0.0056(12) 0.0078(12) 0.0078(12)
N5 0.0237(15) 0.0240(16) 0.0377(18) 0.0051(14) 0.0080(14) 0.0098(13)
N6 0.0215(14) 0.0202(15) 0.0372(18) 0.0042(14) 0.0095(13) 0.0049(12)
N7 0.0204(13) 0.0189(14) 0.0231(14) 0.0052(12) 0.0054(11) 0.0054(11)
O1 0.0335(16) 0.0475(19) 0.0444(18) -0.0020(15) 0.0022(14) 0.0252(15)
O2 0.0257(13) 0.0273(14) 0.0349(15) 0.0048(12) 0.0093(11) 0.0128(11)
C1 0.0291(18) 0.032(2) 0.036(2) 0.0167(18) 0.0118(16) 0.0106(16)
C2 0.0240(17) 0.0244(18) 0.038(2) 0.0105(16) 0.0103(16) 0.0094(15)
C3 0.0246(17) 0.0262(19) 0.045(2) 0.0125(18) 0.0144(17) 0.0089(16)
C4 0.0249(17) 0.0245(18) 0.041(2) 0.0117(17) 0.0120(16) 0.0088(15)
C5 0.0188(15) 0.0197(17) 0.036(2) 0.0054(15) 0.0054(15) 0.0072(14)
C6 0.0189(15) 0.0219(17) 0.035(2) 0.0013(15) 0.0021(14) 0.0091(14)
C7 0.0242(17) 0.0251(18) 0.034(2) 0.0078(16) 0.0038(15) 0.0116(15)
C8 0.0292(18) 0.032(2) 0.033(2) 0.0098(17) 0.0039(16) 0.0142(17)
C9 0.036(2) 0.039(2) 0.042(2) 0.021(2) 0.0060(18) 0.0178(19)
C10 0.0292(19) 0.0281(19) 0.038(2) 0.0133(17) 0.0067(17) 0.0109(16)
C11 0.034(2) 0.032(2) 0.041(2) 0.0169(19) 0.0085(18) 0.0115(18)
C12 0.0280(18) 0.0240(18) 0.039(2) 0.0131(17) 0.0074(16) 0.0079(16)
C13 0.0284(19) 0.0252(19) 0.044(2) 0.0135(18) 0.0133(17) 0.0080(16)
C14 0.0296(19) 0.026(2) 0.042(2) 0.0099(18) 0.0118(18) 0.0056(16)
C15 0.0250(17) 0.0213(17) 0.034(2) 0.0061(15) 0.0068(15) 0.0066(15)
C16 0.0235(16) 0.0194(17) 0.034(2) 0.0030(15) 0.0053(15) 0.0083(14)
C17 0.0214(16) 0.0206(17) 0.0260(18) 0.0013(14) 0.0050(14) 0.0089(14)
C18 0.0296(18) 0.0264(19) 0.0279(19) 0.0058(16) 0.0062(15) 0.0129(16)
C19 0.0320(19) 0.031(2) 0.033(2) 0.0111(17) 0.0084(16) 0.0137(17)
C20 0.0265(17) 0.0297(19) 0.032(2) 0.0111(16) 0.0096(15) 0.0124(16)
C21 0.0243(18) 0.032(2) 0.047(3) 0.012(2) 0.0065(18) 0.0017(17)
C22 0.040(2) 0.043(3) 0.033(2) 0.012(2) 0.0019(19) 0.013(2)
C23 0.051(3) 0.040(3) 0.044(3) 0.012(2) 0.009(2) -0.016(2)
C24 0.042(2) 0.029(2) 0.028(2) 0.0017(17) 0.0012(18) 0.0113(19)
C49 0.0179(16) 0.0272(19) 0.036(2) 0.0069(16) 0.0037(15) 0.0084(15)
C50 0.0278(19) 0.040(2) 0.049(3) 0.014(2) 0.0094(18) 0.0189(19)
C52 0.029(2) 0.040(3) 0.046(3) 0.011(2) -0.0060(19) 0.0002(19)
C51 0.0220(19) 0.059(3) 0.059(3) 0.025(3) 0.005(2) 0.016(2)
C53 0.040(2) 0.031(2) 0.043(3) 0.003(2) 0.007(2) 0.0072(19)
C54 0.0237(18) 0.030(2) 0.044(2) 0.0074(18) 0.0063(17) 0.0098(16)
C55 0.0277(18) 0.0219(18) 0.033(2) 0.0024(16) 0.0041(16) 0.0076(15)
C56 0.031(2) 0.028(2) 0.053(3) 0.010(2) 0.0017(19) 0.0101(18)
C57 0.038(3) 0.045(3) 0.068(4) 0.015(3) -0.018(2) 0.006(2)
C58 0.064(3) 0.027(2) 0.050(3) 0.000(2) -0.018(3) 0.004(2)
C59 0.072(4) 0.024(2) 0.038(3) 0.0013(19) 0.007(2) 0.014(2)
C60 0.039(2) 0.025(2) 0.038(2) 0.0041(18) 0.0072(19) 0.0115(18)
C61 0.031(2) 0.0249(19) 0.050(3) 0.0142(19) 0.0078(19) 0.0077(17)
C62 0.032(2) 0.0233(19) 0.046(2) 0.0098(18) 0.0091(18) 0.0104(17)
C63 0.038(2) 0.031(2) 0.048(3) 0.013(2) 0.005(2) 0.0109(19)
C64 0.031(2) 0.028(2) 0.045(3) 0.0096(19) 0.0039(18) 0.0109(17)
C65 0.0231(17) 0.0194(17) 0.042(2) 0.0039(16) 0.0076(16) 0.0080(14)
C66 0.0207(16) 0.0249(18) 0.038(2) 0.0029(16) 0.0094(15) 0.0110(15)
C67 0.0215(16) 0.0260(19) 0.039(2) 0.0060(17) 0.0123(16) 0.0102(15)
C68 0.0240(17) 0.0246(19) 0.048(3) 0.0066(18) 0.0121(17) 0.0087(16)
C69 0.0268(18) 0.0245(19) 0.046(2) 0.0090(18) 0.0115(17) 0.0103(16)
C70 0.0264(18) 0.0195(17) 0.048(2) 0.0083(17) 0.0123(18) 0.0080(15)
C71 0.046(3) 0.040(3) 0.052(3) 0.019(2) -0.004(2) 0.010(2)
C72 0.035(2) 0.027(2) 0.049(3) 0.008(2) 0.004(2) -0.0041(18)
C85 0.0205(17) 0.0259(19) 0.042(2) 0.0056(17) 0.0090(16) 0.0070(15)
C86 0.0213(18) 0.038(2) 0.050(3) 0.007(2) 0.0093(18) 0.0120(17)
C87 0.0235(19) 0.045(3) 0.054(3) 0.012(2) 0.0062(19) 0.0082(19)
C88 0.031(2) 0.034(2) 0.042(3) 0.005(2) 0.0026(19) 0.0002(18)
C89 0.040(2) 0.027(2) 0.046(3) 0.0006(19) 0.013(2) 0.0102(19)
C90 0.0261(18) 0.034(2) 0.042(2) 0.0049(19) 0.0116(17) 0.0124(17)
C91 0.0234(17) 0.0261(19) 0.036(2) 0.0078(16) 0.0085(16) 0.0098(15)
C92 0.0228(17) 0.0205(17) 0.038(2) 0.0080(16) 0.0117(15) 0.0101(14)
C93 0.0239(17) 0.033(2) 0.032(2) 0.0049(17) 0.0018(15) 0.0123(16)
C94 0.0259(18) 0.030(2) 0.030(2) 0.0005(16) 0.0031(15) 0.0145(16)
C95 0.0233(18) 0.0241(19) 0.045(2) -0.0015(17) -0.0009(17) 0.0102(16)
C96 0.0262(18) 0.028(2) 0.039(2) -0.0025(17) -0.0008(17) 0.0119(17)

loop_
_atom_type_symbol
_atom_type_description
_atom_type_scat_dispersion_real
_atom_type_scat_dispersion_imag
_atom_type_scat_source
C C 0.0033 0.0016 'International Tables Vol C Tables 4.2.6.8 and 6.1.1.4'
H H 0.0000 0.0000 'International Tables Vol C Tables 4.2.6.8 and 6.1.1.4'
N N 0.0061 0.0033 'International Tables Vol C Tables 4.2.6.8 and 6.1.1.4'
O O 0.0106 0.0060 'International Tables Vol C Tables 4.2.6.8 and 6.1.1.4'
Rh Rh -1.1178 0.9187 'International Tables Vol C Tables 4.2.6.8 and 6.1.1.4'
Sn Sn -0.6537 1.4246 'International Tables Vol C Tables 4.2.6.8 and 6.1.1.4'
I I -0.4742 1.8119 'International Tables Vol C Tables 4.2.6.8 and 6.1.1.4'

loop_
_geom_angle_atom_site_label_1
_geom_angle_atom_site_label_2
_geom_angle_atom_site_label_3
_geom_angle
_geom_angle_site_symmetry_1
_geom_angle_site_symmetry_3
_geom_angle_publ_flag
N4 Rh1 N2 179.49(12) . . ?
N4 Rh1 N3 87.12(13) . . ?
N2 Rh1 N3 92.62(13) . . ?
N4 Rh1 N1 93.08(13) . . ?
N2 Rh1 N1 87.18(13) . . ?
N3 Rh1 N1 179.74(15) . . ?
N4 Rh1 N7 90.61(12) . . ?
N2 Rh1 N7 89.81(12) . . ?
N3 Rh1 N7 88.16(12) . . ?
N1 Rh1 N7 91.68(12) . . ?
N4 Rh1 I1 87.79(8) . . ?
N2 Rh1 I1 91.78(9) . . ?
N3 Rh1 I1 91.69(9) . . ?
N1 Rh1 I1 88.48(9) . . ?
N7 Rh1 I1 178.40(9) . . ?
N5 Sn1 N5 180.000(1) 2_666 . ?
N5 Sn1 N6 87.77(14) 2_666 2_666 ?
N5 Sn1 N6 92.23(14) . 2_666 ?
N5 Sn1 N6 92.23(14) 2_666 . ?
N5 Sn1 N6 87.77(14) . . ?
N6 Sn1 N6 180.00(17) 2_666 . ?
N5 Sn1 O2 84.37(12) 2_666 2_666 ?
N5 Sn1 O2 95.63(12) . 2_666 ?
N6 Sn1 O2 88.22(12) 2_666 2_666 ?
N6 Sn1 O2 91.78(12) . 2_666 ?
N5 Sn1 O2 95.63(12) 2_666 . ?
N5 Sn1 O2 84.37(12) . . ?
N6 Sn1 O2 91.78(12) 2_666 . ?
N6 Sn1 O2 88.22(12) . . ?
O2 Sn1 O2 180.000(1) 2_666 . ?
C2 N1 C5 107.1(3) . . ?
C2 N1 Rh1 123.0(3) . . ?
C5 N1 Rh1 129.6(3) . . ?
C10 N2 C7 106.8(3) . . ?
C10 N2 Rh1 123.9(3) . . ?
C7 N2 Rh1 129.3(3) . . ?
C12 N3 C15 107.3(3) . . ?
C12 N3 Rh1 123.3(3) . . ?
C15 N3 Rh1 129.4(3) . . ?
C20 N4 C17 105.9(3) . . ?
C20 N4 Rh1 123.8(2) . . ?
C17 N4 Rh1 130.1(3) . . ?
C62 N5 C65 108.0(4) . . ?
C62 N5 Sn1 123.7(3) . . ?
C65 N5 Sn1 128.3(3) . . ?
C70 N6 C67 109.3(3) . . ?
C70 N6 Sn1 122.2(3) . . ?
C67 N6 Sn1 127.5(3) . . ?
C94 N7 C95 117.2(3) . . ?
C94 N7 Rh1 118.8(2) . . ?
C95 N7 Rh1 123.9(3) . . ?
C91 O2 Sn1 123.4(2) . . ?
C2 C1 C20 128.2(4) . . ?
C2 C1 H1 115.9 . . ?
C20 C1 H1 115.9 . . ?
N1 C2 C1 126.4(4) . . ?
N1 C2 C3 110.1(4) . . ?
C1 C2 C3 123.5(4) . . ?
C4 C3 C2 106.9(4) . . ?
C4 C3 C25 128.5(4) . . ?
C2 C3 C25 124.6(4) . . ?
C3 C4 C5 106.9(3) . . ?
C3 C4 C21 123.3(4) . . ?
C5 C4 C21 129.9(4) . . ?
N1 C5 C6 123.9(4) . . ?
N1 C5 C4 109.1(4) . . ?
C6 C5 C4 127.0(3) . . ?
C7 C6 C5 125.5(3) . . ?
C7 C6 C49 117.2(4) . . ?
C5 C6 C49 117.3(4) . . ?
C6 C7 N2 124.3(4) . . ?
C6 C7 C8 127.1(4) . . ?
N2 C7 C8 108.6(4) . . ?
C9 C8 C7 106.2(4) . . ?
C9 C8 C22 123.7(4) . . ?
C7 C8 C22 130.1(4) . . ?
C8 C9 C10 107.6(4) . . ?
C8 C9 C31 127.8(4) . . ?
C10 C9 C31 124.7(4) . . ?
N2 C10 C11 125.7(4) . . ?
N2 C10 C9 110.9(4) . . ?
C11 C10 C9 123.5(4) . . ?
C12 C11 C10 127.0(4) . . ?
C12 C11 H11 116.5 . . ?
C10 C11 H11 116.5 . . ?
N3 C12 C11 127.4(4) . . ?
N3 C12 C13 110.4(4) . . ?
C11 C12 C13 122.3(4) . . ?
C14 C13 C12 107.1(4) . . ?
C14 C13 C37 128.7(4) . . ?
C12 C13 C37 124.2(4) . . ?
C13 C14 C15 106.8(4) . . ?
C13 C14 C23 123.9(4) . . ?
C15 C14 C23 129.2(4) . . ?
N3 C15 C16 124.5(4) . . ?
N3 C15 C14 108.5(4) . . ?
C16 C15 C14 127.0(4) . . ?
C15 C16 C17 125.3(3) . . ?
C15 C16 C55 117.2(4) . . ?
C17 C16 C55 117.5(4) . . ?
N4 C17 C16 123.4(4) . . ?
N4 C17 C18 110.0(3) . . ?
C16 C17 C18 126.6(3) . . ?
C19 C18 C17 106.7(3) . . ?
C19 C18 C24 123.1(4) . . ?
C17 C18 C24 130.2(4) . . ?
C18 C19 C20 106.3(4) . . ?
C18 C19 C43 126.9(4) . . ?
C20 C19 C43 126.8(4) . . ?
N4 C20 C1 125.4(4) . . ?
N4 C20 C19 110.9(3) . . ?
C1 C20 C19 123.6(4) . . ?
C4 C21 H21A 109.5 . . ?
C4 C21 H21B 109.5 . . ?
H21A C21 H21B 109.5 . . ?
C4 C21 H21C 109.5 . . ?
H21A C21 H21C 109.5 . . ?
H21B C21 H21C 109.5 . . ?
C8 C22 H22A 109.5 . . ?
C8 C22 H22B 109.5 . . ?
H22A C22 H22B 109.5 . . ?
C8 C22 H22C 109.5 . . ?
H22A C22 H22C 109.5 . . ?
H22B C22 H22C 109.5 . . ?
C14 C23 H23A 109.5 . . ?
C14 C23 H23B 109.5 . . ?
H23A C23 H23B 109.5 . . ?
C14 C23 H23C 109.5 . . ?
H23A C23 H23C 109.5 . . ?
H23B C23 H23C 109.5 . . ?
C18 C24 H24A 109.5 . . ?
C18 C24 H24B 109.5 . . ?
H24A C24 H24B 109.5 . . ?
C18 C24 H24C 109.5 . . ?
H24A C24 H24C 109.5 . . ?
H24B C24 H24C 109.5 . . ?
C26 C25 C3 114.1(4) . . ?
C26 C25 H25A 108.8 . . ?
C3 C25 H25A 108.7 . . ?
C26 C25 H25B 108.7 . . ?
C3 C25 H25B 108.7 . . ?
H25A C25 H25B 107.6 . . ?
C27 C26 C25 116.0(6) . . ?
C27 C26 H26A 108.3 . . ?
C25 C26 H26A 108.3 . . ?
C27 C26 H26B 108.2 . . ?
C25 C26 H26B 108.3 . . ?
H26A C26 H26B 107.4 . . ?
C26 C27 C28 121.5(7) . . ?
C26 C27 H27A 107.0 . . ?
C28 C27 H27A 107.0 . . ?
C26 C27 H27B 106.9 . . ?
C28 C27 H27B 107.0 . . ?
H27A C27 H27B 106.7 . . ?
C27 C28 C29 110.9(8) . . ?
C27 C28 H28A 109.5 . . ?
C29 C28 H28A 109.3 . . ?
C27 C28 H28B 109.5 . . ?
C29 C28 H28B 109.6 . . ?
H28A C28 H28B 108.1 . . ?
C30 C29 C28 117.2(9) . . ?
C30 C29 H29A 108.9 . . ?
C28 C29 H29A 108.1 . . ?
C30 C29 H29B 107.2 . . ?
C28 C29 H29B 107.8 . . ?
H29A C29 H29B 107.2 . . ?
C28' C27' H27C 108.4 . . ?
C28' C27' H27D 108.5 . . ?
H27C C27' H27D 107.5 . . ?
C29' C28' C27' 114.3(8) . . ?
C29' C28' H28C 108.6 . . ?
C27' C28' H28C 108.6 . . ?
C29' C28' H28D 108.8 . . ?
C27' C28' H28D 108.7 . . ?
H28C C28' H28D 107.6 . . ?
C28' C29' C30' 113.4(8) . . ?
C28' C29' H29C 109.0 . . ?
C30' C29' H29C 108.9 . . ?
C28' C29' H29D 108.8 . . ?
C30' C29' H29D 108.9 . . ?
H29C C29' H29D 107.7 . . ?
C29' C30' H30D 109.4 . . ?
C29' C30' H30E 109.5 . . ?
H30D C30' H30E 109.5 . . ?
C29' C30' H30F 109.5 . . ?
H30D C30' H30F 109.5 . . ?
H30E C30' H30F 109.5 . . ?
C9 C31 C32 113.2(4) . . ?
C9 C31 H31A 108.9 . . ?
C32 C31 H31A 108.9 . . ?
C9 C31 H31B 108.9 . . ?
C32 C31 H31B 108.9 . . ?
H31A C31 H31B 107.7 . . ?
C33 C32 C31 111.6(6) . . ?
C33 C32 H32A 109.3 . . ?
C31 C32 H32A 109.3 . . ?
C33 C32 H32B 109.3 . . ?
C31 C32 H32B 109.3 . . ?
H32A C32 H32B 108.0 . . ?
C32 C33 C34 118.4(8) . . ?
C32 C33 H33A 107.7 . . ?
C34 C33 H33A 107.7 . . ?
C32 C33 H33B 107.7 . . ?
C34 C33 H33B 107.7 . . ?
H33A C33 H33B 107.1 . . ?
C33 C34 C35 109.5(7) . . ?
C33 C34 H34A 109.8 . . ?
C35 C34 H34A 109.7 . . ?
C33 C34 H34B 109.8 . . ?
C35 C34 H34B 109.8 . . ?
H34A C34 H34B 108.2 . . ?
C36 C35 C34 115.6(9) . . ?
C36 C35 H35A 108.5 . . ?
C34 C35 H35A 108.4 . . ?
C36 C35 H35B 108.3 . . ?
C34 C35 H35B 108.4 . . ?
H35A C35 H35B 107.4 . . ?
C34' C33' H33C 108.4 . . ?
C34' C33' H33D 108.6 . . ?
H33C C33' H33D 107.5 . . ?
C35' C34' C33' 115.2(8) . . ?
C35' C34' H34C 108.8 . . ?
C33' C34' H34C 108.5 . . ?
C35' C34' H34D 108.3 . . ?
C33' C34' H34D 108.3 . . ?
H34C C34' H34D 107.5 . . ?
C34' C35' C36' 114.1(9) . . ?
C34' C35' H35C 108.5 . . ?
C36' C35' H35C 109.2 . . ?
C34' C35' H35D 109.0 . . ?
C36' C35' H35D 108.2 . . ?
H35C C35' H35D 107.6 . . ?
C35' C36' H36D 109.2 . . ?
C35' C36' H36E 109.2 . . ?
H36D C36' H36E 109.5 . . ?
C35' C36' H36F 110.0 . . ?
H36D C36' H36F 109.5 . . ?
H36E C36' H36F 109.5 . . ?
C13 C37 C38 112.3(4) . . ?
C13 C37 H37A 109.1 . . ?
C38 C37 H37A 109.1 . . ?
C13 C37 H37B 109.1 . . ?
C38 C37 H37B 109.2 . . ?
H37A C37 H37B 107.9 . . ?
C37 C38 C39 113.2(5) . . ?
C37 C38 H38A 108.9 . . ?
C39 C38 H38A 108.9 . . ?
C37 C38 H38B 109.0 . . ?
C39 C38 H38B 109.0 . . ?
H38A C38 H38B 107.8 . . ?
C38 C39 C40 107.2(5) . . ?
C38 C39 H39A 110.3 . . ?
C40 C39 H39A 110.3 . . ?
C38 C39 H39B 110.3 . . ?
C40 C39 H39B 110.3 . . ?
H39A C39 H39B 108.5 . . ?
C41 C40 C39 109.4(7) . . ?
C41 C40 H40A 109.8 . . ?
C39 C40 H40A 109.8 . . ?
C41 C40 H40B 109.8 . . ?
C39 C40 H40B 109.8 . . ?
H40A C40 H40B 108.3 . . ?
C42 C41 C40 112.7(8) . . ?
C42 C41 H41A 109.1 . . ?
C40 C41 H41A 109.1 . . ?
C42 C41 H41B 109.0 . . ?
C40 C41 H41B 109.0 . . ?
H41A C41 H41B 107.8 . . ?
C41' C40' H40C 108.5 . . ?
C41' C40' H40D 108.5 . . ?
H40C C40' H40D 107.5 . . ?
C40' C41' C42' 112.5(8) . . ?
C40' C41' H41C 109.1 . . ?
C42' C41' H41C 109.0 . . ?
C40' C41' H41D 109.1 . . ?
C42' C41' H41D 109.2 . . ?
H41C C41' H41D 107.8 . . ?
C41' C42' H42D 109.6 . . ?
C41' C42' H42E 109.5 . . ?
H42D C42' H42E 109.5 . . ?
C41' C42' H42F 109.4 . . ?
H42D C42' H42F 109.5 . . ?
H42E C42' H42F 109.5 . . ?
C19 C43 C44 112.8(4) . . ?
C19 C43 H43A 109.0 . . ?
C44 C43 H43A 109.0 . . ?
C19 C43 H43B 109.0 . . ?
C44 C43 H43B 109.0 . . ?
H43A C43 H43B 107.8 . . ?
C45 C44 C43 114.6(5) . . ?
C45 C44 H44A 108.6 . . ?
C43 C44 H44A 108.6 . . ?
C45 C44 H44B 108.6 . . ?
C43 C44 H44B 108.6 . . ?
H44A C44 H44B 107.6 . . ?
C44 C45 C46 113.5(6) . . ?
C44 C45 H45A 108.9 . . ?
C46 C45 H45A 108.9 . . ?
C44 C45 H45B 108.9 . . ?
C46 C45 H45B 108.9 . . ?
H45A C45 H45B 107.7 . . ?
C46 C47 C48 111.2(6) . . ?
C46 C47 H47A 109.4 . . ?
C48 C47 H47A 109.4 . . ?
C46 C47 H47B 109.4 . . ?
C48 C47 H47B 109.4 . . ?
H47A C47 H47B 108.0 . . ?
C47 C46 C45 115.0(6) . . ?
C47 C46 H46A 108.5 . . ?
C45 C46 H46A 108.5 . . ?
C47 C46 H46B 108.5 . . ?
C45 C46 H46B 108.5 . . ?
H46A C46 H46B 107.5 . . ?
C47 C48 H48A 109.5 . . ?
C47 C48 H48B 109.5 . . ?
H48A C48 H48B 109.5 . . ?
C47 C48 H48C 109.4 . . ?
H48A C48 H48C 109.5 . . ?
H48B C48 H48C 109.5 . . ?
C54 C49 C50 119.6(4) . . ?
C54 C49 C6 120.0(3) . . ?
C50 C49 C6 120.4(4) . . ?
C51 C50 C49 119.5(4) . . ?
C51 C50 H50 120.3 . . ?
C49 C50 H50 120.3 . . ?
C51 C52 C53 120.4(4) . . ?
C51 C52 H52 119.8 . . ?
C53 C52 H52 119.8 . . ?
C52 C51 C50 120.5(4) . . ?
C52 C51 H51 119.8 . . ?
C50 C51 H51 119.7 . . ?
C52 C53 C54 119.8(4) . . ?
C52 C53 H53 120.1 . . ?
C54 C53 H53 120.1 . . ?
C49 C54 C53 120.2(4) . . ?
C49 C54 H54 119.9 . . ?
C53 C54 H54 119.9 . . ?
C56 C55 C60 118.9(4) . . ?
C56 C55 C16 122.3(4) . . ?
C60 C55 C16 118.7(4) . . ?
C55 C56 C57 121.3(5) . . ?
C55 C56 H56 119.4 . . ?
C57 C56 H56 119.4 . . ?
C58 C57 C56 118.6(5) . . ?
C58 C57 H57 120.7 . . ?
C56 C57 H57 120.7 . . ?
C57 C58 C59 121.6(5) . . ?
C57 C58 H58 119.2 . . ?
C59 C58 H58 119.2 . . ?
C58 C59 C60 119.2(5) . . ?
C58 C59 H59 120.4 . . ?
C60 C59 H59 120.4 . . ?
C59 C60 C55 120.4(5) . . ?
C59 C60 H60 119.8 . . ?
C55 C60 H60 119.8 . . ?
C70 C61 C62 129.5(5) 2_666 . ?
C70 C61 H61 115.3 2_666 . ?
C62 C61 H61 115.2 . . ?
N5 C62 C61 125.2(4) . . ?
N5 C62 C63 109.8(4) . . ?
C61 C62 C63 124.9(5) . . ?
C64 C63 C62 106.6(4) . . ?
C64 C63 C73 127.8(5) . . ?
C62 C63 C73 125.5(4) . . ?
C63 C64 C65 107.7(4) . . ?
C63 C64 C71 122.7(5) . . ?
C65 C64 C71 129.5(4) . . ?
N5 C65 C66 124.4(4) . . ?
N5 C65 C64 107.8(4) . . ?
C66 C65 C64 127.8(4) . . ?
C67 C66 C65 126.6(4) . . ?
C67 C66 C85 116.9(4) . . ?
C65 C66 C85 116.1(4) . . ?
N6 C67 C66 125.0(4) . . ?
N6 C67 C68 106.9(4) . . ?
C66 C67 C68 128.0(4) . . ?
C69 C68 C67 107.9(4) . . ?
C69 C68 C72 122.5(4) . . ?
C67 C68 C72 129.6(5) . . ?
C68 C69 C70 106.8(4) . . ?
C68 C69 C79 127.6(4) . . ?
C70 C69 C79 125.7(4) . . ?
N6 C70 C61 126.7(4) . 2_666 ?
N6 C70 C69 109.0(4) . . ?
C61 C70 C69 124.3(4) 2_666 . ?
C64 C71 H71A 109.5 . . ?
C64 C71 H71B 109.5 . . ?
H71A C71 H71B 109.5 . . ?
C64 C71 H71C 109.5 . . ?
H71A C71 H71C 109.5 . . ?
H71B C71 H71C 109.5 . . ?
C68 C72 H72A 109.5 . . ?
C68 C72 H72B 109.5 . . ?
H72A C72 H72B 109.5 . . ?
C68 C72 H72C 109.5 . . ?
H72A C72 H72C 109.5 . . ?
H72B C72 H72C 109.5 . . ?
C74 C73 C63 113.0(4) . . ?
C74 C73 H73A 109.0 . . ?
C63 C73 H73A 109.0 . . ?
C74 C73 H73B 109.0 . . ?
C63 C73 H73B 109.0 . . ?
H73A C73 H73B 107.8 . . ?
C73 C74 C75 111.9(5) . . ?
C73 C74 H74A 109.2 . . ?
C75 C74 H74A 109.2 . . ?
C73 C74 H74B 109.2 . . ?
C75 C74 H74B 109.3 . . ?
H74A C74 H74B 107.9 . . ?
C76 C75 C74 115.4(8) . . ?
C76 C75 H75A 108.4 . . ?
C74 C75 H75A 108.5 . . ?
C76 C75 H75B 108.4 . . ?
C74 C75 H75B 108.4 . . ?
H75A C75 H75B 107.5 . . ?
C75 C76 C77 114.7(8) . . ?
C75 C76 H76A 108.6 . . ?
C77 C76 H76A 108.5 . . ?
C75 C76 H76B 108.6 . . ?
C77 C76 H76B 108.7 . . ?
H76A C76 H76B 107.6 . . ?
C76 C77 C78 110.0(8) . . ?
C76 C77 H77A 109.6 . . ?
C78 C77 H77A 109.6 . . ?
C76 C77 H77B 109.7 . . ?
C78 C77 H77B 109.7 . . ?
H77A C77 H77B 108.2 . . ?
C76' C75' H75C 108.4 . . ?
C76' C75' H75D 108.4 . . ?
H75C C75' H75D 107.5 . . ?
C75' C76' C77' 113.3(8) . . ?
C75' C76' H76C 108.9 . . ?
C77' C76' H76C 108.9 . . ?
C75' C76' H76D 108.9 . . ?
C77' C76' H76D 108.9 . . ?
H76C C76' H76D 107.7 . . ?
C78' C77' C76' 106.0(7) . . ?
C78' C77' H77C 110.5 . . ?
C76' C77' H77C 110.5 . . ?
C78' C77' H77D 110.5 . . ?
C76' C77' H77D 110.6 . . ?
H77C C77' H77D 108.7 . . ?
C77' C78' H78D 109.5 . . ?
C77' C78' H78E 109.5 . . ?
H78D C78' H78E 109.5 . . ?
C77' C78' H78F 109.5 . . ?
H78D C78' H78F 109.5 . . ?
H78E C78' H78F 109.5 . . ?
C69 C79 C80 115.4(4) . . ?
C69 C79 H79A 108.4 . . ?
C80 C79 H79A 108.4 . . ?
C69 C79 H79B 108.4 . . ?
C80 C79 H79B 108.4 . . ?
H79A C79 H79B 107.5 . . ?
C79 C80 C81 111.4(5) . . ?
C79 C80 H80A 109.3 . . ?
C81 C80 H80A 109.3 . . ?
C79 C80 H80B 109.3 . . ?
C81 C80 H80B 109.3 . . ?
H80A C80 H80B 108.0 . . ?
C80 C81 C82 113.0(6) . . ?
C80 C81 H81A 109.0 . . ?
C82 C81 H81A 109.0 . . ?
C80 C81 H81B 109.0 . . ?
C82 C81 H81B 109.0 . . ?
H81A C81 H81B 107.8 . . ?
C81 C82 C83 111.0(6) . . ?
C81 C82 H82A 109.4 . . ?
C83 C82 H82A 109.4 . . ?
C81 C82 H82B 109.5 . . ?
C83 C82 H82B 109.5 . . ?
H82A C82 H82B 108.0 . . ?
C84 C83 C82 110.9(7) . . ?
C84 C83 H83A 109.4 . . ?
C82 C83 H83A 109.5 . . ?
C84 C83 H83B 109.5 . . ?
C82 C83 H83B 109.4 . . ?
H83A C83 H83B 108.0 . . ?
C83 C84 H84A 109.5 . . ?
C83 C84 H84B 109.5 . . ?
H84A C84 H84B 109.5 . . ?
C83 C84 H84C 109.5 . . ?
H84A C84 H84C 109.5 . . ?
H84B C84 H84C 109.5 . . ?
C90 C85 C86 119.2(4) . . ?
C90 C85 C66 118.0(3) . . ?
C86 C85 C66 122.8(4) . . ?
C87 C86 C85 120.7(4) . . ?
C87 C86 H86 119.7 . . ?
C85 C86 H86 119.7 . . ?
C88 C87 C86 120.2(4) . . ?
C88 C87 H87 119.9 . . ?
C86 C87 H87 119.9 . . ?
C87 C88 C89 119.9(4) . . ?
C87 C88 H88 120.1 . . ?
C89 C88 H88 120.1 . . ?
C90 C89 C88 119.8(4) . . ?
C90 C89 H89 120.1 . . ?
C88 C89 H89 120.1 . . ?
C85 C90 C89 120.2(4) . . ?
C85 C90 H90 119.9 . . ?
C89 C90 H90 119.9 . . ?
O1 C91 O2 126.7(4) . . ?
O1 C91 C92 118.1(4) . . ?
O2 C91 C92 115.2(3) . . ?
C96 C92 C93 117.7(4) . . ?
C96 C92 C91 125.4(4) . . ?
C93 C92 C91 116.9(3) . . ?
C94 C93 C92 119.7(4) . . ?
C94 C93 H93 120.1 . . ?
C92 C93 H93 120.1 . . ?
N7 C94 C93 123.2(4) . . ?
N7 C94 H94 118.4 . . ?
C93 C94 H94 118.4 . . ?
N7 C95 C96 122.3(4) . . ?
N7 C95 H95 118.8 . . ?
C96 C95 H95 118.8 . . ?
C92 C96 C95 119.7(4) . . ?
C92 C96 H96 120.2 . . ?
C95 C96 H96 120.2 . . ?

loop_
_geom_bond_atom_site_label_1
_geom_bond_atom_site_label_2
_geom_bond_distance
_geom_bond_site_symmetry_2
_geom_bond_publ_flag
I1 Rh1 2.6258(4) . ?
Rh1 N4 2.035(3) . ?
Rh1 N2 2.037(4) . ?
Rh1 N3 2.041(3) . ?
Rh1 N1 2.044(3) . ?
Rh1 N7 2.118(3) . ?
Sn1 N5 2.084(4) 2_666 ?
Sn1 N5 2.084(4) . ?
Sn1 N6 2.099(3) 2_666 ?
Sn1 N6 2.099(3) . ?
Sn1 O2 2.117(3) 2_666 ?
Sn1 O2 2.117(3) . ?
N1 C2 1.362(6) . ?
N1 C5 1.373(5) . ?
N2 C10 1.363(6) . ?
N2 C7 1.387(5) . ?
N3 C12 1.350(6) . ?
N3 C15 1.379(5) . ?
N4 C20 1.364(5) . ?
N4 C17 1.373(4) . ?
N5 C62 1.375(6) . ?
N5 C65 1.393(5) . ?
N6 C70 1.364(6) . ?
N6 C67 1.384(5) . ?
N7 C94 1.330(5) . ?
N7 C95 1.336(5) . ?
O1 C91 1.195(5) . ?
O2 C91 1.294(5) . ?
C1 C2 1.374(6) . ?
C1 C20 1.389(6) . ?
C1 H1 0.9500 . ?
C2 C3 1.446(5) . ?
C3 C4 1.356(6) . ?
C3 C25 1.506(6) . ?
C4 C5 1.460(6) . ?
C4 C21 1.502(5) . ?
C5 C6 1.407(6) . ?
C6 C7 1.387(6) . ?
C6 C49 1.498(5) . ?
C7 C8 1.476(6) . ?
C8 C9 1.364(6) . ?
C8 C22 1.500(6) . ?
C9 C10 1.427(6) . ?
C9 C31 1.505(7) . ?
C10 C11 1.397(6) . ?
C11 C12 1.371(6) . ?
C11 H11 0.9500 . ?
C12 C13 1.456(5) . ?
C13 C14 1.344(7) . ?
C13 C37 1.495(6) . ?
C14 C15 1.478(6) . ?
C14 C23 1.511(6) . ?
C15 C16 1.388(6) . ?
C16 C17 1.418(6) . ?
C16 C55 1.498(5) . ?
C17 C18 1.445(6) . ?
C18 C19 1.364(6) . ?
C18 C24 1.506(5) . ?
C19 C20 1.437(6) . ?
C19 C43 1.493(7) . ?
C21 H21A 0.9800 . ?
C21 H21B 0.9800 . ?
C21 H21C 0.9800 . ?
C22 H22A 0.9800 . ?
C22 H22B 0.9800 . ?
C22 H22C 0.9800 . ?
C23 H23A 0.9800 . ?
C23 H23B 0.9800 . ?
C23 H23C 0.9800 . ?
C24 H24A 0.9800 . ?
C24 H24B 0.9800 . ?
C24 H24C 0.9800 . ?
C25 C26 1.504(6) . ?
C25 H25A 0.9900 . ?
C25 H25B 0.9900 . ?
C26 C27 1.488(7) . ?
C26 H26A 0.9900 . ?
C26 H26B 0.9900 . ?
C27 C28 1.500(9) . ?
C27 H27A 0.9900 . ?
C27 H27B 0.9900 . ?
C28 C29 1.534(9) . ?
C28 H28A 0.9900 . ?
C28 H28B 0.9900 . ?
C29 C30 1.480(9) . ?
C29 H29A 0.9900 . ?
C29 H29B 0.9900 . ?
C30 H30A 0.9801 . ?
C30 H30B 0.9801 . ?
C30 H30C 0.9801 . ?
C27' C28' 1.519(8) . ?
C27' H27C 0.9900 . ?
C27' H27D 0.9900 . ?
C28' C29' 1.491(9) . ?
C28' H28C 0.9900 . ?
C28' H28D 0.9900 . ?
C29' C30' 1.523(9) . ?
C29' H29C 0.9900 . ?
C29' H29D 0.9900 . ?
C30' H30D 0.9800 . ?
C30' H30E 0.9800 . ?
C30' H30F 0.9800 . ?
C31 C32 1.507(6) . ?
C31 H31A 0.9900 . ?
C31 H31B 0.9900 . ?
C32 C33 1.494(7) . ?
C32 H32A 0.9900 . ?
C32 H32B 0.9900 . ?
C33 C34 1.497(9) . ?
C33 H33A 0.9900 . ?
C33 H33B 0.9900 . ?
C34 C35 1.540(9) . ?
C34 H34A 0.9900 . ?
C34 H34B 0.9900 . ?
C35 C36 1.475(9) . ?
C35 H35A 0.9900 . ?
C35 H35B 0.9900 . ?
C36 H36A 0.9800 . ?
C36 H36B 0.9800 . ?
C36 H36C 0.9800 . ?
C33' C34' 1.523(8) . ?
C33' H33C 0.9900 . ?
C33' H33D 0.9900 . ?
C34' C35' 1.490(9) . ?
C34' H34C 0.9900 . ?
C34' H34D 0.9900 . ?
C35' C36' 1.541(9) . ?
C35' H35C 0.9900 . ?
C35' H35D 0.9900 . ?
C36' H36D 0.9800 . ?
C36' H36E 0.9800 . ?
C36' H36F 0.9800 . ?
C37 C38 1.527(6) . ?
C37 H37A 0.9900 . ?
C37 H37B 0.9900 . ?
C38 C39 1.534(6) . ?
C38 H38A 0.9900 . ?
C38 H38B 0.9900 . ?
C39 C40 1.540(8) . ?
C39 H39A 0.9900 . ?
C39 H39B 0.9900 . ?
C40 C41 1.523(9) . ?
C40 H40A 0.9900 . ?
C40 H40B 0.9900 . ?
C41 C42 1.507(9) . ?
C41 H41A 0.9900 . ?
C41 H41B 0.9900 . ?
C42 H42A 0.9800 . ?
C42 H42B 0.9800 . ?
C42 H42C 0.9800 . ?
C40' C41' 1.519(9) . ?
C40' H40C 0.9900 . ?
C40' H40D 0.9900 . ?
C41' C42' 1.525(9) . ?
C41' H41C 0.9900 . ?
C41' H41D 0.9900 . ?
C42' H42D 0.9800 . ?
C42' H42E 0.9800 . ?
C42' H42F 0.9800 . ?
C43 C44 1.544(8) . ?
C43 H43A 0.9900 . ?
C43 H43B 0.9900 . ?
C44 C45 1.476(9) . ?
C44 H44A 0.9900 . ?
C44 H44B 0.9900 . ?
C45 C46 1.516(10) . ?
C45 H45A 0.9900 . ?
C45 H45B 0.9900 . ?
C47 C46 1.502(10) . ?
C47 C48 1.505(10) . ?
C47 H47A 0.9900 . ?
C47 H47B 0.9900 . ?
C46 H46A 0.9900 . ?
C46 H46B 0.9900 . ?
C48 H48A 0.9800 . ?
C48 H48B 0.9800 . ?
C48 H48C 0.9800 . ?
C49 C54 1.379(6) . ?
C49 C50 1.395(5) . ?
C50 C51 1.388(7) . ?
C50 H50 0.9500 . ?
C52 C51 1.366(7) . ?
C52 C53 1.377(7) . ?
C52 H52 0.9500 . ?
C51 H51 0.9500 . ?
C53 C54 1.390(6) . ?
C53 H53 0.9500 . ?
C54 H54 0.9500 . ?
C55 C56 1.381(6) . ?
C55 C60 1.387(6) . ?
C56 C57 1.384(7) . ?
C56 H56 0.9500 . ?
C57 C58 1.369(8) . ?
C57 H57 0.9500 . ?
C58 C59 1.380(8) . ?
C58 H58 0.9500 . ?
C59 C60 1.381(6) . ?
C59 H59 0.9500 . ?
C60 H60 0.9500 . ?
C61 C70 1.383(7) 2_666 ?
C61 C62 1.385(6) . ?
C61 H61 0.9500 . ?
C62 C63 1.439(7) . ?
C63 C64 1.384(6) . ?
C63 C73 1.510(7) . ?
C64 C65 1.454(7) . ?
C64 C71 1.506(7) . ?
C65 C66 1.406(6) . ?
C66 C67 1.403(7) . ?
C66 C85 1.501(6) . ?
C67 C68 1.464(6) . ?
C68 C69 1.375(7) . ?
C68 C72 1.502(6) . ?
C69 C70 1.447(5) . ?
C69 C79 1.491(7) . ?
C70 C61 1.383(7) 2_666 ?
C71 H71A 0.9800 . ?
C71 H71B 0.9800 . ?
C71 H71C 0.9800 . ?
C72 H72A 0.9800 . ?
C72 H72B 0.9800 . ?
C72 H72C 0.9800 . ?
C73 C74 1.492(6) . ?
C73 H73A 0.9900 . ?
C73 H73B 0.9900 . ?
C74 C75 1.508(8) . ?
C74 H74A 0.9900 . ?
C74 H74B 0.9900 . ?
C75 C76 1.493(8) . ?
C75 H75A 0.9900 . ?
C75 H75B 0.9900 . ?
C76 C77 1.522(9) . ?
C76 H76A 0.9900 . ?
C76 H76B 0.9900 . ?
C77 C78 1.560(9) . ?
C77 H77A 0.9900 . ?
C77 H77B 0.9900 . ?
C78 H78A 0.9800 . ?
C78 H78B 0.9800 . ?
C78 H78C 0.9800 . ?
C75' C76' 1.506(9) . ?
C75' H75C 0.9900 . ?
C75' H75D 0.9900 . ?
C76' C77' 1.560(9) . ?
C76' H76C 0.9900 . ?
C76' H76D 0.9900 . ?
C77' C78' 1.536(9) . ?
C77' H77C 0.9900 . ?
C77' H77D 0.9900 . ?
C78' H78D 0.9800 . ?
C78' H78E 0.9800 . ?
C78' H78F 0.9800 . ?
C79 C80 1.504(8) . ?
C79 H79A 0.9900 . ?
C79 H79B 0.9900 . ?
C80 C81 1.528(9) . ?
C80 H80A 0.9900 . ?
C80 H80B 0.9900 . ?
C81 C82 1.537(9) . ?
C81 H81A 0.9900 . ?
C81 H81B 0.9900 . ?
C82 C83 1.558(10) . ?
C82 H82A 0.9900 . ?
C82 H82B 0.9900 . ?
C83 C84 1.540(10) . ?
C83 H83A 0.9900 . ?
C83 H83B 0.9900 . ?
C84 H84A 0.9800 . ?
C84 H84B 0.9800 . ?
C84 H84C 0.9800 . ?
C85 C90 1.384(5) . ?
C85 C86 1.389(5) . ?
C86 C87 1.383(6) . ?
C86 H86 0.9500 . ?
C87 C88 1.372(7) . ?
C87 H87 0.9500 . ?
C88 C89 1.394(6) . ?
C88 H88 0.9500 . ?
C89 C90 1.393(6) . ?
C89 H89 0.9500 . ?
C90 H90 0.9500 . ?
C91 C92 1.531(5) . ?
C92 C96 1.365(6) . ?
C92 C93 1.378(5) . ?
C93 C94 1.370(5) . ?
C93 H93 0.9500 . ?
C94 H94 0.9500 . ?
C95 C96 1.391(5) . ?
C95 H95 0.9500 . ?
C96 H96 0.9500 . ?

loop_
_geom_torsion_atom_site_label_1
_geom_torsion_atom_site_label_2
_geom_torsion_atom_site_label_3
_geom_torsion_atom_site_label_4
_geom_torsion
_geom_torsion_site_symmetry_1
_geom_torsion_site_symmetry_2
_geom_torsion_site_symmetry_3
_geom_torsion_site_symmetry_4
_geom_torsion_publ_flag
N4 Rh1 N1 C2 -1.7(3) . . . . ?
N2 Rh1 N1 C2 177.9(3) . . . . ?
N3 Rh1 N1 C2 -143(44) . . . . ?
N7 Rh1 N1 C2 -92.4(3) . . . . ?
I1 Rh1 N1 C2 86.0(3) . . . . ?
N4 Rh1 N1 C5 -174.6(3) . . . . ?
N2 Rh1 N1 C5 5.0(3) . . . . ?
N3 Rh1 N1 C5 44(35) . . . . ?
N7 Rh1 N1 C5 94.7(3) . . . . ?
I1 Rh1 N1 C5 -86.9(3) . . . . ?
N4 Rh1 N2 C10 -62(16) . . . . ?
N3 Rh1 N2 C10 -2.5(3) . . . . ?
N1 Rh1 N2 C10 177.3(3) . . . . ?
N7 Rh1 N2 C10 85.6(3) . . . . ?
I1 Rh1 N2 C10 -94.3(3) . . . . ?
N4 Rh1 N2 C7 117(15) . . . . ?
N3 Rh1 N2 C7 175.7(3) . . . . ?
N1 Rh1 N2 C7 -4.5(3) . . . . ?
N7 Rh1 N2 C7 -96.2(3) . . . . ?
I1 Rh1 N2 C7 83.9(3) . . . . ?
N4 Rh1 N3 C12 -178.2(3) . . . . ?
N2 Rh1 N3 C12 2.2(3) . . . . ?
N1 Rh1 N3 C12 -36(35) . . . . ?
N7 Rh1 N3 C12 -87.5(3) . . . . ?
I1 Rh1 N3 C12 94.1(3) . . . . ?
N4 Rh1 N3 C15 3.9(3) . . . . ?
N2 Rh1 N3 C15 -175.6(3) . . . . ?
N1 Rh1 N3 C15 146(44) . . . . ?
N7 Rh1 N3 C15 94.6(3) . . . . ?
I1 Rh1 N3 C15 -83.8(3) . . . . ?
N2 Rh1 N4 C20 -121(15) . . . . ?
N3 Rh1 N4 C20 -179.7(3) . . . . ?
N1 Rh1 N4 C20 0.5(3) . . . . ?
N7 Rh1 N4 C20 92.2(3) . . . . ?
I1 Rh1 N4 C20 -87.9(3) . . . . ?
N2 Rh1 N4 C17 55(16) . . . . ?
N3 Rh1 N4 C17 -4.5(3) . . . . ?
N1 Rh1 N4 C17 175.7(3) . . . . ?
N7 Rh1 N4 C17 -92.6(3) . . . . ?
I1 Rh1 N4 C17 87.3(3) . . . . ?
N5 Sn1 N5 C62 63(100) 2_666 . . . ?
N6 Sn1 N5 C62 2.8(3) 2_666 . . . ?
N6 Sn1 N5 C62 -177.2(3) . . . . ?
O2 Sn1 N5 C62 91.2(3) 2_666 . . . ?
O2 Sn1 N5 C62 -88.8(3) . . . . ?
N5 Sn1 N5 C65 -120(100) 2_666 . . . ?
N6 Sn1 N5 C65 -179.8(3) 2_666 . . . ?
N6 Sn1 N5 C65 0.2(3) . . . . ?
O2 Sn1 N5 C65 -91.4(3) 2_666 . . . ?
O2 Sn1 N5 C65 88.6(3) . . . . ?
N5 Sn1 N6 C70 6.2(3) 2_666 . . . ?
N5 Sn1 N6 C70 -173.8(3) . . . . ?
N6 Sn1 N6 C70 -1(100) 2_666 . . . ?
O2 Sn1 N6 C70 -78.2(3) 2_666 . . . ?
O2 Sn1 N6 C70 101.8(3) . . . . ?
N5 Sn1 N6 C67 174.3(3) 2_666 . . . ?
N5 Sn1 N6 C67 -5.7(3) . . . . ?
N6 Sn1 N6 C67 167(100) 2_666 . . . ?
O2 Sn1 N6 C67 89.9(3) 2_666 . . . ?
O2 Sn1 N6 C67 -90.1(3) . . . . ?
N4 Rh1 N7 C94 32.4(3) . . . . ?
N2 Rh1 N7 C94 -147.4(3) . . . . ?
N3 Rh1 N7 C94 -54.7(3) . . . . ?
N1 Rh1 N7 C94 125.5(3) . . . . ?
I1 Rh1 N7 C94 30(3) . . . . ?
N4 Rh1 N7 C95 -150.8(4) . . . . ?
N2 Rh1 N7 C95 29.5(4) . . . . ?
N3 Rh1 N7 C95 122.1(4) . . . . ?
N1 Rh1 N7 C95 -57.7(4) . . . . ?
I1 Rh1 N7 C95 -154(3) . . . . ?
N5 Sn1 O2 C91 -42.5(3) 2_666 . . . ?
N5 Sn1 O2 C91 137.5(3) . . . . ?
N6 Sn1 O2 C91 45.4(3) 2_666 . . . ?
N6 Sn1 O2 C91 -134.6(3) . . . . ?
O2 Sn1 O2 C91 118(100) 2_666 . . . ?
C5 N1 C2 C1 177.4(4) . . . . ?
Rh1 N1 C2 C1 3.1(5) . . . . ?
C5 N1 C2 C3 -0.9(4) . . . . ?
Rh1 N1 C2 C3 -175.2(2) . . . . ?
C20 C1 C2 N1 -3.0(7) . . . . ?
C20 C1 C2 C3 175.1(4) . . . . ?
N1 C2 C3 C4 0.3(4) . . . . ?
C1 C2 C3 C4 -178.1(4) . . . . ?
N1 C2 C3 C25 179.3(4) . . . . ?
C1 C2 C3 C25 0.9(6) . . . . ?
C2 C3 C4 C5 0.5(4) . . . . ?
C25 C3 C4 C5 -178.5(4) . . . . ?
C2 C3 C4 C21 179.3(4) . . . . ?
C25 C3 C4 C21 0.3(7) . . . . ?
C2 N1 C5 C6 -177.9(3) . . . . ?
Rh1 N1 C5 C6 -4.1(5) . . . . ?
C2 N1 C5 C4 1.2(4) . . . . ?
Rh1 N1 C5 C4 175.0(2) . . . . ?
C3 C4 C5 N1 -1.0(4) . . . . ?
C21 C4 C5 N1 -179.8(4) . . . . ?
C3 C4 C5 C6 178.0(4) . . . . ?
C21 C4 C5 C6 -0.8(7) . . . . ?
N1 C5 C6 C7 0.6(6) . . . . ?
C4 C5 C6 C7 -178.2(4) . . . . ?
N1 C5 C6 C49 -179.1(3) . . . . ?
C4 C5 C6 C49 2.0(6) . . . . ?
C5 C6 C7 N2 -0.1(6) . . . . ?
C49 C6 C7 N2 179.6(3) . . . . ?
C5 C6 C7 C8 -177.6(4) . . . . ?
C49 C6 C7 C8 2.1(6) . . . . ?
C10 N2 C7 C6 -178.4(4) . . . . ?
Rh1 N2 C7 C6 3.1(6) . . . . ?
C10 N2 C7 C8 -0.5(4) . . . . ?
Rh1 N2 C7 C8 -179.0(3) . . . . ?
C6 C7 C8 C9 176.7(4) . . . . ?
N2 C7 C8 C9 -1.1(4) . . . . ?
C6 C7 C8 C22 -4.0(7) . . . . ?
N2 C7 C8 C22 178.2(4) . . . . ?
C7 C8 C9 C10 2.2(5) . . . . ?
C22 C8 C9 C10 -177.1(4) . . . . ?
C7 C8 C9 C31 -177.8(4) . . . . ?
C22 C8 C9 C31 2.8(7) . . . . ?
C7 N2 C10 C11 -177.9(4) . . . . ?
Rh1 N2 C10 C11 0.6(6) . . . . ?
C7 N2 C10 C9 2.0(5) . . . . ?
Rh1 N2 C10 C9 -179.5(3) . . . . ?
C8 C9 C10 N2 -2.7(5) . . . . ?
C31 C9 C10 N2 177.3(4) . . . . ?
C8 C9 C10 C11 177.2(4) . . . . ?
C31 C9 C10 C11 -2.8(7) . . . . ?
N2 C10 C11 C12 2.7(7) . . . . ?
C9 C10 C11 C12 -177.1(4) . . . . ?
C15 N3 C12 C11 178.2(4) . . . . ?
Rh1 N3 C12 C11 -0.1(6) . . . . ?
C15 N3 C12 C13 0.3(4) . . . . ?
Rh1 N3 C12 C13 -178.0(3) . . . . ?
C10 C11 C12 N3 -3.1(7) . . . . ?
C10 C11 C12 C13 174.6(4) . . . . ?
N3 C12 C13 C14 -0.1(5) . . . . ?
C11 C12 C13 C14 -178.1(4) . . . . ?
N3 C12 C13 C37 -178.6(4) . . . . ?
C11 C12 C13 C37 3.4(7) . . . . ?
C12 C13 C14 C15 -0.2(5) . . . . ?
C37 C13 C14 C15 178.2(4) . . . . ?
C12 C13 C14 C23 -178.5(5) . . . . ?
C37 C13 C14 C23 -0.2(8) . . . . ?
C12 N3 C15 C16 -179.6(4) . . . . ?
Rh1 N3 C15 C16 -1.5(6) . . . . ?
C12 N3 C15 C14 -0.4(4) . . . . ?
Rh1 N3 C15 C14 177.7(3) . . . . ?
C13 C14 C15 N3 0.4(5) . . . . ?
C23 C14 C15 N3 178.6(5) . . . . ?
C13 C14 C15 C16 179.6(4) . . . . ?
C23 C14 C15 C16 -2.2(8) . . . . ?
N3 C15 C16 C17 -2.5(6) . . . . ?
C14 C15 C16 C17 178.4(4) . . . . ?
N3 C15 C16 C55 174.2(4) . . . . ?
C14 C15 C16 C55 -4.9(6) . . . . ?
C20 N4 C17 C16 178.4(3) . . . . ?
Rh1 N4 C17 C16 2.5(5) . . . . ?
C20 N4 C17 C18 -1.5(4) . . . . ?
Rh1 N4 C17 C18 -177.4(2) . . . . ?
C15 C16 C17 N4 2.0(6) . . . . ?
C55 C16 C17 N4 -174.7(3) . . . . ?
C15 C16 C17 C18 -178.0(4) . . . . ?
C55 C16 C17 C18 5.3(6) . . . . ?
N4 C17 C18 C19 1.1(4) . . . . ?
C16 C17 C18 C19 -178.9(4) . . . . ?
N4 C17 C18 C24 -176.9(4) . . . . ?
C16 C17 C18 C24 3.2(7) . . . . ?
C17 C18 C19 C20 -0.2(4) . . . . ?
C24 C18 C19 C20 177.9(4) . . . . ?
C17 C18 C19 C43 178.4(4) . . . . ?
C24 C18 C19 C43 -3.5(7) . . . . ?
C17 N4 C20 C1 -176.6(4) . . . . ?
Rh1 N4 C20 C1 -0.3(5) . . . . ?
C17 N4 C20 C19 1.4(4) . . . . ?
Rh1 N4 C20 C19 177.6(2) . . . . ?
C2 C1 C20 N4 1.4(7) . . . . ?
C2 C1 C20 C19 -176.3(4) . . . . ?
C18 C19 C20 N4 -0.7(5) . . . . ?
C43 C19 C20 N4 -179.3(4) . . . . ?
C18 C19 C20 C1 177.3(4) . . . . ?
C43 C19 C20 C1 -1.3(7) . . . . ?
C4 C3 C25 C26 -91.7(6) . . . . ?
C2 C3 C25 C26 89.5(6) . . . . ?
C3 C25 C26 C27 177.0(7) . . . . ?
C25 C26 C27 C28 -49.9(15) . . . . ?
C26 C27 C28 C29 176.7(11) . . . . ?
C27 C28 C29 C30 168.2(14) . . . . ?
C27' C28' C29' C30' -166.4(13) . . . . ?
C8 C9 C31 C32 91.9(6) . . . . ?
C10 C9 C31 C32 -88.1(6) . . . . ?
C9 C31 C32 C33 168.4(6) . . . . ?
C31 C32 C33 C34 -69.6(12) . . . . ?
C32 C33 C34 C35 177.2(11) . . . . ?
C33 C34 C35 C36 -177.6(15) . . . . ?
C33' C34' C35' C36' -178.8(13) . . . . ?
C14 C13 C37 C38 -96.1(6) . . . . ?
C12 C13 C37 C38 82.1(6) . . . . ?
C13 C37 C38 C39 -176.6(4) . . . . ?
C37 C38 C39 C40 -78.0(8) . . . . ?
C38 C39 C40 C41 177.6(10) . . . . ?
C39 C40 C41 C42 177.5(12) . . . . ?
C18 C19 C43 C44 -77.7(6) . . . . ?
C20 C19 C43 C44 100.6(5) . . . . ?
C19 C43 C44 C45 -76.6(7) . . . . ?
C43 C44 C45 C46 -75.8(8) . . . . ?
C48 C47 C46 C45 178.5(7) . . . . ?
C44 C45 C46 C47 -175.8(6) . . . . ?
C7 C6 C49 C54 -88.8(5) . . . . ?
C5 C6 C49 C54 91.0(5) . . . . ?
C7 C6 C49 C50 89.9(5) . . . . ?
C5 C6 C49 C50 -90.3(5) . . . . ?
C54 C49 C50 C51 1.8(8) . . . . ?
C6 C49 C50 C51 -176.9(5) . . . . ?
C53 C52 C51 C50 -1.3(9) . . . . ?
C49 C50 C51 C52 0.2(8) . . . . ?
C51 C52 C53 C54 0.5(9) . . . . ?
C50 C49 C54 C53 -2.6(8) . . . . ?
C6 C49 C54 C53 176.1(5) . . . . ?
C52 C53 C54 C49 1.5(8) . . . . ?
C15 C16 C55 C56 89.9(6) . . . . ?
C17 C16 C55 C56 -93.2(5) . . . . ?
C15 C16 C55 C60 -91.7(5) . . . . ?
C17 C16 C55 C60 85.3(5) . . . . ?
C60 C55 C56 C57 2.2(8) . . . . ?
C16 C55 C56 C57 -179.3(5) . . . . ?
C55 C56 C57 C58 -1.5(9) . . . . ?
C56 C57 C58 C59 -0.5(10) . . . . ?
C57 C58 C59 C60 1.8(10) . . . . ?
C58 C59 C60 C55 -1.1(8) . . . . ?
C56 C55 C60 C59 -0.9(8) . . . . ?
C16 C55 C60 C59 -179.4(5) . . . . ?
C65 N5 C62 C61 -178.1(4) . . . . ?
Sn1 N5 C62 C61 -0.2(6) . . . . ?
C65 N5 C62 C63 -0.2(5) . . . . ?
Sn1 N5 C62 C63 177.7(3) . . . . ?
C70 C61 C62 N5 -0.3(8) 2_666 . . . ?
C70 C61 C62 C63 -177.8(4) 2_666 . . . ?
N5 C62 C63 C64 -0.5(5) . . . . ?
C61 C62 C63 C64 177.3(4) . . . . ?
N5 C62 C63 C73 176.9(4) . . . . ?
C61 C62 C63 C73 -5.3(7) . . . . ?
C62 C63 C64 C65 1.0(5) . . . . ?
C73 C63 C64 C65 -176.3(4) . . . . ?
C62 C63 C64 C71 -177.1(4) . . . . ?
C73 C63 C64 C71 5.6(8) . . . . ?
C62 N5 C65 C66 -178.4(4) . . . . ?
Sn1 N5 C65 C66 3.8(5) . . . . ?
C62 N5 C65 C64 0.9(4) . . . . ?
Sn1 N5 C65 C64 -176.9(3) . . . . ?
C63 C64 C65 N5 -1.2(5) . . . . ?
C71 C64 C65 N5 176.7(5) . . . . ?
C63 C64 C65 C66 178.0(4) . . . . ?
C71 C64 C65 C66 -4.0(7) . . . . ?
N5 C65 C66 C67 -3.5(6) . . . . ?
C64 C65 C66 C67 177.4(4) . . . . ?
N5 C65 C66 C85 168.7(3) . . . . ?
C64 C65 C66 C85 -10.4(6) . . . . ?
C70 N6 C67 C66 177.1(3) . . . . ?
Sn1 N6 C67 C66 7.8(5) . . . . ?
C70 N6 C67 C68 -1.3(4) . . . . ?
Sn1 N6 C67 C68 -170.6(2) . . . . ?
C65 C66 C67 N6 -2.7(6) . . . . ?
C85 C66 C67 N6 -174.7(3) . . . . ?
C65 C66 C67 C68 175.4(4) . . . . ?
C85 C66 C67 C68 3.3(6) . . . . ?
N6 C67 C68 C69 0.0(4) . . . . ?
C66 C67 C68 C69 -178.4(4) . . . . ?
N6 C67 C68 C72 179.9(4) . . . . ?
C66 C67 C68 C72 1.6(7) . . . . ?
C67 C68 C69 C70 1.2(4) . . . . ?
C72 C68 C69 C70 -178.7(4) . . . . ?
C67 C68 C69 C79 179.8(4) . . . . ?
C72 C68 C69 C79 -0.1(7) . . . . ?
C67 N6 C70 C61 -177.9(4) . . . 2_666 ?
Sn1 N6 C70 C61 -7.8(6) . . . 2_666 ?
C67 N6 C70 C69 2.0(4) . . . . ?
Sn1 N6 C70 C69 172.1(2) . . . . ?
C68 C69 C70 N6 -2.0(4) . . . . ?
C79 C69 C70 N6 179.3(4) . . . . ?
C68 C69 C70 C61 177.9(4) . . . 2_666 ?
C79 C69 C70 C61 -0.8(7) . . . 2_666 ?
C64 C63 C73 C74 81.2(6) . . . . ?
C62 C63 C73 C74 -95.7(6) . . . . ?
C63 C73 C74 C75 73.4(8) . . . . ?
C73 C74 C75 C76 177.0(10) . . . . ?
C74 C75 C76 C77 174.2(12) . . . . ?
C75 C76 C77 C78 -165.7(14) . . . . ?
C75' C76' C77' C78' -178.9(12) . . . . ?
C68 C69 C79 C80 87.2(6) . . . . ?
C70 C69 C79 C80 -94.5(6) . . . . ?
C69 C79 C80 C81 179.5(5) . . . . ?
C79 C80 C81 C82 179.8(6) . . . . ?
C80 C81 C82 C83 -178.9(6) . . . . ?
C81 C82 C83 C84 -174.8(6) . . . . ?
C67 C66 C85 C90 94.7(5) . . . . ?
C65 C66 C85 C90 -78.2(5) . . . . ?
C67 C66 C85 C86 -83.9(6) . . . . ?
C65 C66 C85 C86 103.2(5) . . . . ?
C90 C85 C86 C87 1.0(8) . . . . ?
C66 C85 C86 C87 179.6(5) . . . . ?
C85 C86 C87 C88 0.5(9) . . . . ?
C86 C87 C88 C89 -2.0(9) . . . . ?
C87 C88 C89 C90 2.0(8) . . . . ?
C86 C85 C90 C89 -1.0(8) . . . . ?
C66 C85 C90 C89 -179.6(5) . . . . ?
C88 C89 C90 C85 -0.5(8) . . . . ?
Sn1 O2 C91 O1 4.5(7) . . . . ?
Sn1 O2 C91 C92 -175.6(3) . . . . ?
O1 C91 C92 C96 -179.1(5) . . . . ?
O2 C91 C92 C96 1.0(7) . . . . ?
O1 C91 C92 C93 2.6(6) . . . . ?
O2 C91 C92 C93 -177.3(4) . . . . ?
C96 C92 C93 C94 -0.5(7) . . . . ?
C91 C92 C93 C94 177.9(4) . . . . ?
C95 N7 C94 C93 5.3(7) . . . . ?
Rh1 N7 C94 C93 -177.7(4) . . . . ?
C92 C93 C94 N7 -2.9(7) . . . . ?
C94 N7 C95 C96 -4.5(7) . . . . ?
Rh1 N7 C95 C96 178.6(4) . . . . ?
C93 C92 C96 C95 1.3(7) . . . . ?
C91 C92 C96 C95 -177.1(4) . . . . ?
N7 C95 C96 C92 1.3(8) . . . . ?
